data_4348120
loop_
_publ_author_name
'Hou, Jie'
'Hu, Junyi'
'Sun, Qing'
'Zhang, Guanyun'
'Tung, Chen-Ho'
'Wang, Yifeng'

_publ_section_title
;
 A Post-Functionalizable Iso-Polyoxotitanate Cage Cluster.
;
_journal_issue 14
_journal_name_full 'Inorganic chemistry'
_journal_page_first 7075
_journal_page_last 7078
_journal_paper_doi 10.1021/acs.inorgchem.6b00982
_journal_volume 55
_journal_year 2016
_chemical_formula_moiety 'C99 H209 I O68 Ti22, I3.05, C3 H8 O'
_chemical_formula_sum 'C102 H217 I4.05 O69 Ti22'
_chemical_formula_weight 4115.49
_space_group_crystal_system monoclinic
_space_group_IT_number 14
_space_group_name_Hall '-P 2yn'
_space_group_name_H-M_alt 'P 1 21/n 1'
_atom_sites_solution_hydrogens mixed
_atom_sites_solution_primary direct
_audit_creation_date 2015-12-26
_audit_creation_method
;
Olex2 1.2
(compiled 2015.01.26 svn.r3150 for OlexSys, GUI svn.r4998)
;
_cell_angle_alpha 90
_cell_angle_beta 95.403(3)
_cell_angle_gamma 90
_cell_formula_units_Z 4
_cell_length_a 18.3241(10)
_cell_length_b 30.6429(18)
_cell_length_c 30.9343(18)
_cell_measurement_reflns_used 9834
_cell_measurement_temperature 173.15
_cell_measurement_theta_max 24.361
_cell_measurement_theta_min 2.478
_cell_volume 17292.5(17)
_computing_molecular_graphics 'Olex2 (Dolomanov et al., 2009)'
_computing_publication_material 'Olex2 (Dolomanov et al., 2009)'
_computing_structure_refinement 'ShelXL (Sheldrick, 2008)'
_computing_structure_solution 'SIR2004 (Burla et al., 2007)'
_diffrn_ambient_temperature 173.15
_diffrn_measured_fraction_theta_full 0.894
_diffrn_measured_fraction_theta_max 0.998
_diffrn_measurement_device_type 'CCD area detector'
_diffrn_radiation_type MoK\a
_diffrn_radiation_wavelength 0.71073
_diffrn_reflns_av_R_equivalents 0.0579
_diffrn_reflns_av_unetI/netI 0.0987
_diffrn_reflns_Laue_measured_fraction_full 0.894
_diffrn_reflns_Laue_measured_fraction_max 0.998
_diffrn_reflns_limit_h_max 20
_diffrn_reflns_limit_h_min -21
_diffrn_reflns_limit_k_max 35
_diffrn_reflns_limit_k_min -36
_diffrn_reflns_limit_l_max 36
_diffrn_reflns_limit_l_min -36
_diffrn_reflns_number 123191
_diffrn_reflns_point_group_measured_fraction_full 0.894
_diffrn_reflns_point_group_measured_fraction_max 0.998
_diffrn_reflns_theta_full 26.000
_diffrn_reflns_theta_max 25.000
_diffrn_reflns_theta_min 0.937
_exptl_absorpt_coefficient_mu 1.753
_exptl_absorpt_correction_type none
_exptl_crystal_colour red
_exptl_crystal_colour_primary red
_exptl_crystal_density_diffrn 1.581
_exptl_crystal_description block
_exptl_crystal_F_000 8319
_refine_diff_density_max 1.506
_refine_diff_density_min -1.297
_refine_diff_density_rms 0.137
_refine_ls_extinction_method none
_refine_ls_goodness_of_fit_ref 1.114
_refine_ls_hydrogen_treatment constr
_refine_ls_matrix_type full
_refine_ls_number_parameters 1839
_refine_ls_number_reflns 30396
_refine_ls_number_restraints 483
_refine_ls_restrained_S_all 1.122
_refine_ls_R_factor_all 0.1610
_refine_ls_R_factor_gt 0.0852
_refine_ls_shift/su_max 0.001
_refine_ls_shift/su_mean 0.000
_refine_ls_structure_factor_coef Fsqd
_refine_ls_weighting_details 'w=1/[\s^2^(Fo^2^)+(0.0636P)^2^+181.3154P] where P=(Fo^2^+2Fc^2^)/3'
_refine_ls_weighting_scheme calc
_refine_ls_wR_factor_gt 0.1860
_refine_ls_wR_factor_ref 0.2320
_reflns_Friedel_coverage 0.000
_reflns_number_gt 17601
_reflns_number_total 30396
_reflns_threshold_expression 'I > 2\s(I)'
_cod_data_source_file ic6b00982_si_005.cif
_cod_data_source_block p
_cod_database_code 4348120
_shelxl_version_number 2013-4
_shelx_space_group_comment
;
The symmetry employed for this shelxl refinement is uniquely defined
by the following loop, which should always be used as a source of
symmetry information in preference to the above space-group names.
They are only intended as comments.
;
_olex2_refinement_description
;
1. Fixed Uiso
 At 1.2 times of:
  All C(H) groups
 At 1.5 times of:
  All C(H,H,H) groups, All O(H) groups, All O(H,H) groups
2. Restrained distances
 C98-C96
 1.55 with sigma of 0.01
 C93-C92
 2.35 with sigma of 0.01
 C92-C94
 2.35 with sigma of 0.01
 C93-C94
 2.35 with sigma of 0.01
 C37-C39
 1.55 with sigma of 0.01
 C38-C37
 1.55 with sigma of 0.01
 C21-C20
 2.35 with sigma of 0.01
 C19-C21
 1.55 with sigma of 0.01
 C18-C16
 1.5 with sigma of 0.02
3. Uiso/Uaniso restraints and constraints
C19 \\sim C20 \\sim C21 \\sim O40: within 1.7A with sigma of 0.004 and sigma
for terminal atoms of 0.08
C7 \\sim C9 \\sim O38: within 1.7A with sigma of 0.004 and sigma for terminal
atoms of 0.08
C90 \\sim C91 \\sim C92 \\sim C93 \\sim C94: within 1.7A with sigma of 0.004
and sigma for terminal atoms of 0.08
I1AA \\sim I2AA \\sim I3 \\sim I3AA \\sim I4 \\sim I4AA: within 1.7A with sigma
of 0.004 and sigma for terminal atoms of 0.08
C1 \\sim C2 \\sim C3 \\sim C4 \\sim C5 \\sim C6 \\sim C7 \\sim C8 \\sim C9
\\sim C10 \\sim C11 \\sim C12 \\sim C13 \\sim C14 \\sim C15 \\sim C16 \\sim C17
\\sim C18 \\sim C19 \\sim C20 \\sim C21 \\sim C22 \\sim C23 \\sim C24 \\sim C25
\\sim C26 \\sim C27 \\sim C28 \\sim C29 \\sim C30 \\sim C31 \\sim C32 \\sim C33
\\sim C34 \\sim C35 \\sim C36 \\sim C37 \\sim C38 \\sim C39 \\sim C40 \\sim C41
\\sim C42 \\sim C43 \\sim C44 \\sim C45 \\sim C46 \\sim C47 \\sim C48 \\sim C49
\\sim C50 \\sim C51 \\sim C52 \\sim C53 \\sim C54 \\sim C55 \\sim C56 \\sim C57
\\sim C58 \\sim C59 \\sim C60 \\sim C61 \\sim C62 \\sim C63 \\sim C64 \\sim C65
\\sim C66 \\sim C67 \\sim C68 \\sim C69 \\sim C70 \\sim C71 \\sim C72 \\sim C73
\\sim C74 \\sim C75 \\sim C76 \\sim C77 \\sim C78 \\sim C79 \\sim C80 \\sim C81
\\sim C82 \\sim C83 \\sim C84 \\sim C85 \\sim C86 \\sim C87 \\sim C88 \\sim C89
\\sim C90 \\sim C91 \\sim C92 \\sim C93 \\sim C94 \\sim C95 \\sim C96 \\sim C97
\\sim C98 \\sim C99 \\sim C100 \\sim C101 \\sim C102: within 1.7A with sigma of
0.004 and sigma for terminal atoms of 0.08
4. Others
 Fixed Sof: I1AA(0.57) I2(0.26) I2AA(0.33) I3(0.28) I3AA(0.27) I4(0.23)
 I4AA(0.35) I5(0.4) I6(0.28) I7(0.08)
5.a Rotating group:
 O1(H1A,H1B)
5.b Ternary CH refined with riding coordinates:
 C1(H1), C4(H4), C7(H7), C10(H10), C13(H13), C16(H16), C19(H19), C22(H22),
 C25(H25), C28(H28), C31(H31), C34(H34), C37(H37), C40(H40), C43(H43), C46(H46),
  C49(H49), C52(H52), C100(H100)
5.c Me refined with riding coordinates:
 C2(H2A,H2B,H2C), C3(H3A,H3B,H3C), C5(H5A,H5B,H5C), C6(H6A,H6B,H6C), C8(H8A,
 H8B,H8C), C9(H9A,H9B,H9C), C11(H11A,H11B,H11C), C12(H12A,H12B,H12C), C14(H14A,
 H14B,H14C), C15(H15A,H15B,H15C), C17(H17A,H17B,H17C), C18(H18A,H18B,H18C),
 C20(H20A,H20B,H20C), C21(H21A,H21B,H21C), C23(H23A,H23B,H23C), C24(H24A,H24B,
 H24C), C26(H26A,H26B,H26C), C27(H27A,H27B,H27C), C29(H29A,H29B,H29C), C30(H30A,
 H30B,H30C), C32(H32A,H32B,H32C), C33(H33A,H33B,H33C), C35(H35A,H35B,H35C),
 C36(H36A,H36B,H36C), C38(H38A,H38B,H38C), C39(H39A,H39B,H39C), C41(H41A,H41B,
 H41C), C42(H42A,H42B,H42C), C44(H44A,H44B,H44C), C45(H45A,H45B,H45C), C47(H47A,
 H47B,H47C), C48(H48A,H48B,H48C), C50(H50A,H50B,H50C), C51(H51A,H51B,H51C),
 C53(H53A,H53B,H53C), C54(H54A,H54B,H54C), C57(H57A,H57B,H57C), C58(H58A,H58B,
 H58C), C59(H59A,H59B,H59C), C62(H62A,H62B,H62C), C63(H63A,H63B,H63C), C64(H64A,
 H64B,H64C), C67(H67A,H67B,H67C), C68(H68A,H68B,H68C), C69(H69A,H69B,H69C),
 C72(H72A,H72B,H72C), C73(H73A,H73B,H73C), C74(H74A,H74B,H74C), C77(H77A,H77B,
 H77C), C78(H78A,H78B,H78C), C79(H79A,H79B,H79C), C82(H82A,H82B,H82C), C83(H83A,
 H83B,H83C), C84(H84A,H84B,H84C), C87(H87A,H87B,H87C), C88(H88A,H88B,H88C),
 C89(H89A,H89B,H89C), C92(H92A,H92B,H92C), C93(H93A,H93B,H93C), C94(H94A,H94B,
 H94C), C97(H97A,H97B,H97C), C98(H98A,H98B,H98C), C99(H99A,H99B,H99C),
 C101(H10A,H10B,H10C), C102(H10D,H10E,H10F)
5.d Idealised tetrahedral OH refined as rotating group:
 O33(H33)
;
_olex2_submission_special_instructions 'No special instructions were received'

loop_
_space_group_symop_operation_xyz
'x, y, z'
'-x+1/2, y+1/2, -z+1/2'
'-x, -y, -z'
'x-1/2, -y-1/2, z-1/2'

loop_
_atom_site_label
_atom_site_type_symbol
_atom_site_fract_x
_atom_site_fract_y
_atom_site_fract_z
_atom_site_U_iso_or_equiv
_atom_site_adp_type
_atom_site_occupancy
_atom_site_site_symmetry_order
_atom_site_calc_flag
_atom_site_refinement_flags_posn
_atom_site_refinement_flags_adp
_atom_site_refinement_flags_occupancy
_atom_site_disorder_assembly
_atom_site_disorder_group
C1 C 0.0852(11) 0.5496(5) 0.4580(7) 0.131(8) Uani 1 1 d . U . . .
H1 H 0.0473 0.5559 0.4334 0.158 Uiso 1 1 calc R . . . .
C2 C 0.0946(17) 0.5031(8) 0.4539(11) 0.250(16) Uani 1 1 d . U . . .
H2A H 0.1034 0.4961 0.4239 0.375 Uiso 1 1 calc R . . . .
H2B H 0.0503 0.4881 0.4614 0.375 Uiso 1 1 calc R . . . .
H2C H 0.1366 0.4936 0.4736 0.375 Uiso 1 1 calc R . . . .
C3 C 0.0536(13) 0.5636(7) 0.4908(8) 0.179(11) Uani 1 1 d . U . . .
H3A H 0.0876 0.5613 0.5171 0.269 Uiso 1 1 calc R . . . .
H3B H 0.0100 0.5459 0.4942 0.269 Uiso 1 1 calc R . . . .
H3C H 0.0392 0.5941 0.4860 0.269 Uiso 1 1 calc R . . . .
C4 C 0.2814(13) 0.6681(7) 0.6379(6) 0.137(8) Uani 1 1 d . U . . .
H4 H 0.2616 0.6378 0.6338 0.165 Uiso 1 1 calc R . . . .
C5 C 0.3598(15) 0.6616(10) 0.6457(10) 0.245(16) Uani 1 1 d . U . . .
H5A H 0.3768 0.6435 0.6225 0.367 Uiso 1 1 calc R . . . .
H5B H 0.3711 0.6469 0.6737 0.367 Uiso 1 1 calc R . . . .
H5C H 0.3847 0.6899 0.6462 0.367 Uiso 1 1 calc R . . . .
C6 C 0.2353(19) 0.6874(12) 0.6693(8) 0.246(15) Uani 1 1 d . U . . .
H6A H 0.2450 0.7188 0.6717 0.369 Uiso 1 1 calc R . . . .
H6B H 0.2466 0.6737 0.6977 0.369 Uiso 1 1 calc R . . . .
H6C H 0.1835 0.6827 0.6594 0.369 Uiso 1 1 calc R . . . .
C7 C -0.0910(8) 0.6447(6) 0.2635(5) 0.085(3) Uani 1 1 d . U . . .
H7 H -0.0568 0.6201 0.2589 0.102 Uiso 1 1 calc R . . . .
C8 C -0.109(2) 0.6601(15) 0.2188(11) 0.34(2) Uani 1 1 d . U . . .
H8A H -0.1381 0.6868 0.2191 0.506 Uiso 1 1 calc R . . . .
H8B H -0.1366 0.6376 0.2019 0.506 Uiso 1 1 calc R . . . .
H8C H -0.0632 0.6662 0.2056 0.506 Uiso 1 1 calc R . . . .
C9 C -0.1584(10) 0.6209(7) 0.2708(7) 0.133(7) Uani 1 1 d . U . . .
H9A H -0.1474 0.5986 0.2931 0.200 Uiso 1 1 calc R . . . .
H9B H -0.1780 0.6069 0.2436 0.200 Uiso 1 1 calc R . . . .
H9C H -0.1947 0.6413 0.2804 0.200 Uiso 1 1 calc R . . . .
C10 C 0.4965(6) 0.5955(4) 0.4420(4) 0.052(3) Uani 1 1 d . U . . .
H10 H 0.5192 0.6242 0.4508 0.062 Uiso 1 1 calc R . . . .
C11 C 0.5117(7) 0.5854(5) 0.3959(4) 0.074(4) Uani 1 1 d . U . . .
H11A H 0.4895 0.5573 0.3871 0.112 Uiso 1 1 calc R . . . .
H11B H 0.5648 0.5840 0.3942 0.112 Uiso 1 1 calc R . . . .
H11C H 0.4907 0.6084 0.3765 0.112 Uiso 1 1 calc R . . . .
C12 C 0.5257(7) 0.5602(4) 0.4746(5) 0.077(4) Uani 1 1 d . U . . .
H12A H 0.5132 0.5681 0.5037 0.116 Uiso 1 1 calc R . . . .
H12B H 0.5791 0.5581 0.4747 0.116 Uiso 1 1 calc R . . . .
H12C H 0.5034 0.5321 0.4662 0.116 Uiso 1 1 calc R . . . .
C13 C 0.3035(7) 0.5678(4) 0.2689(4) 0.063(4) Uani 1 1 d . U . . .
H13 H 0.2970 0.5909 0.2460 0.075 Uiso 1 1 calc R . . . .
C14 C 0.3854(7) 0.5625(6) 0.2819(5) 0.095(5) Uani 1 1 d . U . . .
H14A H 0.4063 0.5907 0.2917 0.142 Uiso 1 1 calc R . . . .
H14B H 0.4097 0.5523 0.2569 0.142 Uiso 1 1 calc R . . . .
H14C H 0.3930 0.5412 0.3055 0.142 Uiso 1 1 calc R . . . .
C15 C 0.2645(9) 0.5269(5) 0.2513(5) 0.092(5) Uani 1 1 d . U . . .
H15A H 0.2690 0.5041 0.2736 0.138 Uiso 1 1 calc R . . . .
H15B H 0.2867 0.5169 0.2255 0.138 Uiso 1 1 calc R . . . .
H15C H 0.2125 0.5334 0.2436 0.138 Uiso 1 1 calc R . . . .
C16 C 0.3735(8) 0.7869(6) 0.5816(5) 0.079(5) Uani 1 1 d D U . . .
H16 H 0.4202 0.7756 0.5715 0.094 Uiso 1 1 calc R . . . .
C17 C 0.3992(12) 0.8314(7) 0.5791(6) 0.144(9) Uani 1 1 d . U . . .
H17A H 0.4298 0.8340 0.5549 0.216 Uiso 1 1 calc R . . . .
H17B H 0.4280 0.8391 0.6063 0.216 Uiso 1 1 calc R . . . .
H17C H 0.3571 0.8511 0.5743 0.216 Uiso 1 1 calc R . . . .
C18 C 0.383(3) 0.7595(13) 0.6203(11) 0.37(2) Uani 1 1 d D U . . .
H18A H 0.3348 0.7506 0.6285 0.559 Uiso 1 1 calc R . . . .
H18B H 0.4089 0.7760 0.6442 0.559 Uiso 1 1 calc R . . . .
H18C H 0.4115 0.7336 0.6142 0.559 Uiso 1 1 calc R . . . .
C19 C 0.0166(6) 0.7601(4) 0.2398(4) 0.049(2) Uani 1 1 d D U . . .
H19 H -0.0212 0.7806 0.2495 0.059 Uiso 1 1 calc R . . . .
C20 C 0.0552(10) 0.7878(5) 0.2133(5) 0.111(6) Uani 1 1 d D U . . .
H20A H 0.0694 0.8146 0.2292 0.166 Uiso 1 1 calc R . . . .
H20B H 0.0238 0.7952 0.1869 0.166 Uiso 1 1 calc R . . . .
H20C H 0.0993 0.7728 0.2053 0.166 Uiso 1 1 calc R . . . .
C21 C -0.0303(19) 0.7298(10) 0.2099(9) 0.34(2) Uani 1 1 d D U . . .
H21A H 0.0003 0.7063 0.1999 0.503 Uiso 1 1 calc R . . . .
H21B H -0.0522 0.7463 0.1848 0.503 Uiso 1 1 calc R . . . .
H21C H -0.0692 0.7173 0.2257 0.503 Uiso 1 1 calc R . . . .
C22 C 0.5764(7) 0.7016(5) 0.3901(6) 0.084(5) Uani 1 1 d . U . . .
H22 H 0.6037 0.6747 0.4004 0.100 Uiso 1 1 calc R . . . .
C23 C 0.6182(9) 0.7411(6) 0.4096(8) 0.150(9) Uani 1 1 d . U . . .
H23A H 0.5906 0.7677 0.4017 0.225 Uiso 1 1 calc R . . . .
H23B H 0.6664 0.7426 0.3983 0.225 Uiso 1 1 calc R . . . .
H23C H 0.6247 0.7382 0.4413 0.225 Uiso 1 1 calc R . . . .
C24 C 0.5630(11) 0.6994(6) 0.3415(7) 0.135(8) Uani 1 1 d . U . . .
H24A H 0.5354 0.6729 0.3331 0.202 Uiso 1 1 calc R . . . .
H24B H 0.6101 0.6989 0.3289 0.202 Uiso 1 1 calc R . . . .
H24C H 0.5349 0.7250 0.3308 0.202 Uiso 1 1 calc R . . . .
C25 C 0.4115(10) 0.6938(6) 0.2342(6) 0.107(6) Uani 1 1 d . U . . .
H25 H 0.4573 0.7038 0.2516 0.128 Uiso 1 1 calc R . . . .
C26 C 0.4301(18) 0.6541(8) 0.2161(10) 0.247(16) Uani 1 1 d . U . . .
H26A H 0.4482 0.6340 0.2393 0.370 Uiso 1 1 calc R . . . .
H26B H 0.4683 0.6589 0.1965 0.370 Uiso 1 1 calc R . . . .
H26C H 0.3867 0.6416 0.1998 0.370 Uiso 1 1 calc R . . . .
C27 C 0.3970(16) 0.7255(7) 0.2028(7) 0.201(13) Uani 1 1 d . U . . .
H27A H 0.3508 0.7186 0.1855 0.302 Uiso 1 1 calc R . . . .
H27B H 0.4369 0.7263 0.1838 0.302 Uiso 1 1 calc R . . . .
H27C H 0.3928 0.7540 0.2167 0.302 Uiso 1 1 calc R . . . .
C28 C 0.0864(11) 0.9336(5) 0.5448(7) 0.116(7) Uani 1 1 d . U . . .
H28 H 0.0920 0.9357 0.5772 0.139 Uiso 1 1 calc R . . . .
C29 C 0.0101(15) 0.9384(8) 0.5297(11) 0.227(14) Uani 1 1 d . U . . .
H29A H 0.0042 0.9370 0.4979 0.341 Uiso 1 1 calc R . . . .
H29B H -0.0077 0.9667 0.5392 0.341 Uiso 1 1 calc R . . . .
H29C H -0.0182 0.9149 0.5416 0.341 Uiso 1 1 calc R . . . .
C30 C 0.1277(16) 0.9687(7) 0.5271(11) 0.232(15) Uani 1 1 d . U . . .
H30A H 0.1799 0.9653 0.5368 0.348 Uiso 1 1 calc R . . . .
H30B H 0.1104 0.9968 0.5373 0.348 Uiso 1 1 calc R . . . .
H30C H 0.1208 0.9678 0.4953 0.348 Uiso 1 1 calc R . . . .
C31 C -0.1020(9) 0.9136(5) 0.3764(7) 0.099(6) Uani 1 1 d . U . . .
H31 H -0.1371 0.9098 0.3499 0.119 Uiso 1 1 calc R . . . .
C32 C -0.1458(13) 0.9114(7) 0.4123(9) 0.177(11) Uani 1 1 d . U . . .
H32A H -0.1737 0.8841 0.4109 0.266 Uiso 1 1 calc R . . . .
H32B H -0.1797 0.9362 0.4110 0.266 Uiso 1 1 calc R . . . .
H32C H -0.1139 0.9125 0.4395 0.266 Uiso 1 1 calc R . . . .
C33 C -0.0623(12) 0.9541(5) 0.3694(8) 0.154(9) Uani 1 1 d . U . . .
H33A H -0.0242 0.9585 0.3934 0.231 Uiso 1 1 calc R . . . .
H33B H -0.0966 0.9787 0.3681 0.231 Uiso 1 1 calc R . . . .
H33C H -0.0396 0.9521 0.3420 0.231 Uiso 1 1 calc R . . . .
C34 C 0.5756(10) 0.8632(8) 0.4650(6) 0.130(7) Uani 1 1 d . U . . .
H34 H 0.5484 0.8914 0.4653 0.156 Uiso 1 1 calc R . . A .
C35 C 0.5995(12) 0.8566(9) 0.5094(7) 0.181(11) Uani 1 1 d . U . . .
H35A H 0.5571 0.8568 0.5265 0.272 Uiso 1 1 calc R . . . .
H35B H 0.6334 0.8800 0.5195 0.272 Uiso 1 1 calc R . . . .
H35C H 0.6247 0.8284 0.5129 0.272 Uiso 1 1 calc R . . . .
C36 C 0.6308(11) 0.8716(8) 0.4325(8) 0.164(10) Uani 1 1 d . U . B 1
H36A H 0.6561 0.8443 0.4268 0.245 Uiso 1 1 calc R . . B 1
H36B H 0.6665 0.8933 0.4444 0.245 Uiso 1 1 calc R . . B 1
H36C H 0.6054 0.8825 0.4054 0.245 Uiso 1 1 calc R . . B 1
C37 C 0.3674(12) 0.9571(6) 0.5295(8) 0.154(9) Uani 1 1 d D U . . .
H37 H 0.3606 0.9546 0.5611 0.184 Uiso 1 1 calc R . . . .
C38 C 0.4481(12) 0.9468(9) 0.5228(11) 0.221(14) Uani 1 1 d D U . . .
H38A H 0.4593 0.9166 0.5316 0.331 Uiso 1 1 calc R . . . .
H38B H 0.4805 0.9667 0.5404 0.331 Uiso 1 1 calc R . . . .
H38C H 0.4557 0.9504 0.4920 0.331 Uiso 1 1 calc R . . . .
C39 C 0.3499(18) 1.0043(6) 0.5144(11) 0.249(16) Uani 1 1 d D U . . .
H39A H 0.3556 1.0069 0.4833 0.373 Uiso 1 1 calc R . . . .
H39B H 0.3836 1.0245 0.5307 0.373 Uiso 1 1 calc R . . . .
H39C H 0.2993 1.0115 0.5196 0.373 Uiso 1 1 calc R . . . .
C40 C 0.0335(10) 0.9271(6) 0.2488(6) 0.104(6) Uani 1 1 d . U . . .
H40 H 0.0253 0.9580 0.2575 0.125 Uiso 1 1 calc R . . . .
C41 C -0.0399(11) 0.9036(9) 0.2462(8) 0.172(10) Uani 1 1 d . U . . .
H41A H -0.0329 0.8728 0.2392 0.258 Uiso 1 1 calc R . . . .
H41B H -0.0737 0.9170 0.2236 0.258 Uiso 1 1 calc R . . . .
H41C H -0.0605 0.9058 0.2743 0.258 Uiso 1 1 calc R . . . .
C42 C 0.0675(14) 0.9277(8) 0.2081(6) 0.164(10) Uani 1 1 d . U . . .
H42A H 0.1138 0.9439 0.2121 0.246 Uiso 1 1 calc R . . . .
H42B H 0.0345 0.9420 0.1856 0.246 Uiso 1 1 calc R . . . .
H42C H 0.0771 0.8978 0.1992 0.246 Uiso 1 1 calc R . . . .
C43 C 0.2575(8) 0.8410(5) 0.1858(4) 0.082(5) Uani 1 1 d . U . . .
H43 H 0.2032 0.8444 0.1856 0.099 Uiso 1 1 calc R . . . .
C44 C 0.2717(8) 0.8179(6) 0.1455(4) 0.102(6) Uani 1 1 d . U . . .
H44A H 0.3245 0.8128 0.1454 0.152 Uiso 1 1 calc R . . . .
H44B H 0.2542 0.8357 0.1203 0.152 Uiso 1 1 calc R . . . .
H44C H 0.2459 0.7899 0.1442 0.152 Uiso 1 1 calc R . . . .
C45 C 0.2905(14) 0.8855(6) 0.1919(7) 0.155(9) Uani 1 1 d . U . . .
H45A H 0.2760 0.8984 0.2188 0.233 Uiso 1 1 calc R . . . .
H45B H 0.2731 0.9041 0.1672 0.233 Uiso 1 1 calc R . . . .
H45C H 0.3440 0.8833 0.1936 0.233 Uiso 1 1 calc R . . . .
C46 C 0.5429(7) 0.8465(5) 0.2828(5) 0.073(4) Uani 1 1 d . U . . .
H46 H 0.5819 0.8602 0.3032 0.088 Uiso 1 1 calc R . . . .
C47 C 0.5772(8) 0.8122(5) 0.2580(5) 0.095(5) Uani 1 1 d . U . . .
H47A H 0.6001 0.7904 0.2780 0.143 Uiso 1 1 calc R . . . .
H47B H 0.6147 0.8254 0.2414 0.143 Uiso 1 1 calc R . . . .
H47C H 0.5398 0.7982 0.2379 0.143 Uiso 1 1 calc R . . . .
C48 C 0.5083(11) 0.8806(6) 0.2554(6) 0.133(8) Uani 1 1 d . U . . .
H48A H 0.4689 0.8680 0.2357 0.199 Uiso 1 1 calc R . . . .
H48B H 0.5449 0.8940 0.2383 0.199 Uiso 1 1 calc R . . . .
H48C H 0.4880 0.9029 0.2735 0.199 Uiso 1 1 calc R . . . .
C49 C 0.1542(17) 1.0217(7) 0.3884(10) 0.189(11) Uani 1 1 d . U . . .
H49 H 0.1963 1.0267 0.3706 0.227 Uiso 1 1 calc R . . . .
C50 C 0.1833(16) 1.0522(6) 0.4209(10) 0.216(14) Uani 1 1 d . U . . .
H50A H 0.1610 1.0469 0.4480 0.324 Uiso 1 1 calc R . . . .
H50B H 0.1721 1.0820 0.4110 0.324 Uiso 1 1 calc R . . . .
H50C H 0.2365 1.0485 0.4259 0.324 Uiso 1 1 calc R . . . .
C51 C 0.1045(14) 1.0310(8) 0.3541(9) 0.194(13) Uani 1 1 d . U . . .
H51A H 0.1193 1.0168 0.3279 0.290 Uiso 1 1 calc R . . . .
H51B H 0.1022 1.0626 0.3496 0.290 Uiso 1 1 calc R . . . .
H51C H 0.0561 1.0202 0.3601 0.290 Uiso 1 1 calc R . . . .
C52 C 0.4176(10) 0.9754(5) 0.3493(5) 0.086(5) Uani 1 1 d . U . . .
H52 H 0.4203 0.9932 0.3223 0.103 Uiso 1 1 calc R . . . .
C53 C 0.4925(12) 0.9594(8) 0.3630(10) 0.186(11) Uani 1 1 d . U . . .
H53A H 0.4913 0.9413 0.3890 0.279 Uiso 1 1 calc R . . . .
H53B H 0.5252 0.9843 0.3695 0.279 Uiso 1 1 calc R . . . .
H53C H 0.5104 0.9421 0.3396 0.279 Uiso 1 1 calc R . . . .
C54 C 0.3894(14) 1.0037(6) 0.3819(8) 0.163(10) Uani 1 1 d . U . . .
H54A H 0.3412 1.0151 0.3707 0.244 Uiso 1 1 calc R . . . .
H54B H 0.4233 1.0280 0.3884 0.244 Uiso 1 1 calc R . . . .
H54C H 0.3846 0.9869 0.4084 0.244 Uiso 1 1 calc R . . . .
C55 C 0.2979(7) 0.5822(4) 0.5502(4) 0.054(2) Uani 1 1 d . U . . .
C56 C 0.3032(7) 0.5392(4) 0.5749(4) 0.058(3) Uani 1 1 d . U . . .
C57 C 0.3730(10) 0.5387(6) 0.6043(6) 0.136(8) Uani 1 1 d . U . . .
H57A H 0.4148 0.5418 0.5870 0.204 Uiso 1 1 calc R . . . .
H57B H 0.3771 0.5111 0.6202 0.204 Uiso 1 1 calc R . . . .
H57C H 0.3729 0.5630 0.6249 0.204 Uiso 1 1 calc R . . . .
C58 C 0.3041(9) 0.5029(4) 0.5410(6) 0.109(6) Uani 1 1 d . U . . .
H58A H 0.2590 0.5041 0.5213 0.164 Uiso 1 1 calc R . . . .
H58B H 0.3075 0.4745 0.5556 0.164 Uiso 1 1 calc R . . . .
H58C H 0.3465 0.5068 0.5242 0.164 Uiso 1 1 calc R . . . .
C59 C 0.2357(9) 0.5323(4) 0.6015(6) 0.107(6) Uani 1 1 d . U . . .
H59A H 0.2334 0.5562 0.6224 0.161 Uiso 1 1 calc R . . . .
H59B H 0.2408 0.5045 0.6171 0.161 Uiso 1 1 calc R . . . .
H59C H 0.1907 0.5320 0.5818 0.161 Uiso 1 1 calc R . . . .
C60 C 0.0501(7) 0.5624(3) 0.3165(4) 0.050(2) Uani 1 1 d . U . . .
C61 C 0.0151(7) 0.5183(3) 0.3035(4) 0.053(2) Uani 1 1 d . U . . .
C62 C 0.0692(8) 0.4823(4) 0.3111(6) 0.088(5) Uani 1 1 d . U . . .
H62A H 0.1106 0.4874 0.2939 0.132 Uiso 1 1 calc R . . . .
H62B H 0.0458 0.4545 0.3025 0.132 Uiso 1 1 calc R . . . .
H62C H 0.0869 0.4812 0.3420 0.132 Uiso 1 1 calc R . . . .
C63 C -0.0527(8) 0.5101(4) 0.3268(6) 0.096(5) Uani 1 1 d . U . . .
H63A H -0.0394 0.5102 0.3583 0.144 Uiso 1 1 calc R . . . .
H63B H -0.0737 0.4816 0.3181 0.144 Uiso 1 1 calc R . . . .
H63C H -0.0889 0.5330 0.3193 0.144 Uiso 1 1 calc R . . . .
C64 C -0.0092(10) 0.5226(6) 0.2547(5) 0.112(6) Uani 1 1 d . U . . .
H64A H -0.0448 0.5464 0.2501 0.169 Uiso 1 1 calc R . . . .
H64B H -0.0319 0.4952 0.2440 0.169 Uiso 1 1 calc R . . . .
H64C H 0.0335 0.5289 0.2390 0.169 Uiso 1 1 calc R . . . .
C65 C 0.0639(6) 0.6669(4) 0.5717(3) 0.044(2) Uani 1 1 d . U . . .
C66 C 0.0122(6) 0.6458(4) 0.6012(4) 0.048(2) Uani 1 1 d . U . . .
C67 C -0.0054(8) 0.6801(5) 0.6346(4) 0.088(5) Uani 1 1 d . U . . .
H67A H 0.0401 0.6894 0.6513 0.132 Uiso 1 1 calc R . . . .
H67B H -0.0386 0.6675 0.6543 0.132 Uiso 1 1 calc R . . . .
H67C H -0.0288 0.7053 0.6196 0.132 Uiso 1 1 calc R . . . .
C68 C 0.0478(9) 0.6048(5) 0.6232(6) 0.112(7) Uani 1 1 d . U . . .
H68A H 0.0588 0.5837 0.6010 0.169 Uiso 1 1 calc R . . . .
H68B H 0.0138 0.5916 0.6422 0.169 Uiso 1 1 calc R . . . .
H68C H 0.0932 0.6130 0.6406 0.169 Uiso 1 1 calc R . . . .
C69 C -0.0581(7) 0.6327(5) 0.5748(4) 0.083(5) Uani 1 1 d . U . . .
H69A H -0.0813 0.6586 0.5610 0.125 Uiso 1 1 calc R . . . .
H69B H -0.0915 0.6193 0.5939 0.125 Uiso 1 1 calc R . . . .
H69C H -0.0470 0.6117 0.5524 0.125 Uiso 1 1 calc R . . . .
C70 C -0.1057(6) 0.6534(4) 0.4125(4) 0.045(2) Uani 1 1 d . U . . .
C71 C -0.1729(6) 0.6301(4) 0.4265(4) 0.049(2) Uani 1 1 d . U . . .
C72 C -0.2072(10) 0.6542(8) 0.4597(7) 0.166(10) Uani 1 1 d . U . . .
H72A H -0.1716 0.6585 0.4850 0.249 Uiso 1 1 calc R . . . .
H72B H -0.2493 0.6376 0.4683 0.249 Uiso 1 1 calc R . . . .
H72C H -0.2239 0.6826 0.4481 0.249 Uiso 1 1 calc R . . . .
C73 C -0.1463(11) 0.5898(8) 0.4487(9) 0.192(12) Uani 1 1 d . U . . .
H73A H -0.1208 0.5718 0.4288 0.288 Uiso 1 1 calc R . . . .
H73B H -0.1881 0.5735 0.4582 0.288 Uiso 1 1 calc R . . . .
H73C H -0.1125 0.5973 0.4741 0.288 Uiso 1 1 calc R . . . .
C74 C -0.2232(9) 0.6182(8) 0.3892(6) 0.158(10) Uani 1 1 d . U . . .
H74A H -0.2393 0.6447 0.3732 0.237 Uiso 1 1 calc R . . . .
H74B H -0.2658 0.6032 0.3991 0.237 Uiso 1 1 calc R . . . .
H74C H -0.1983 0.5988 0.3701 0.237 Uiso 1 1 calc R . . . .
C75 C 0.4819(6) 0.6818(4) 0.5349(4) 0.052(2) Uani 1 1 d . U . . .
C76 C 0.5578(6) 0.6808(4) 0.5604(4) 0.054(2) Uani 1 1 d . U . . .
C77 C 0.5568(9) 0.6441(6) 0.5941(6) 0.120(7) Uani 1 1 d . U . . .
H77A H 0.5185 0.6501 0.6134 0.180 Uiso 1 1 calc R . . . .
H77B H 0.6046 0.6426 0.6112 0.180 Uiso 1 1 calc R . . . .
H77C H 0.5466 0.6162 0.5792 0.180 Uiso 1 1 calc R . . . .
C78 C 0.6116(7) 0.6677(8) 0.5296(6) 0.135(8) Uani 1 1 d . U . . .
H78A H 0.5986 0.6388 0.5177 0.203 Uiso 1 1 calc R . . . .
H78B H 0.6608 0.6667 0.5449 0.203 Uiso 1 1 calc R . . . .
H78C H 0.6107 0.6889 0.5059 0.203 Uiso 1 1 calc R . . . .
C79 C 0.5758(8) 0.7222(5) 0.5822(6) 0.114(7) Uani 1 1 d . U . . .
H79A H 0.5755 0.7456 0.5605 0.170 Uiso 1 1 calc R . . . .
H79B H 0.6245 0.7203 0.5981 0.170 Uiso 1 1 calc R . . . .
H79C H 0.5394 0.7286 0.6026 0.170 Uiso 1 1 calc R . . . .
C80 C 0.1473(7) 0.6528(4) 0.2216(4) 0.051(2) Uani 1 1 d . U . . .
C81 C 0.1406(7) 0.6457(4) 0.1728(4) 0.057(2) Uani 1 1 d . U . . .
C82 C 0.0673(12) 0.6232(8) 0.1628(6) 0.160(10) Uani 1 1 d . U . . .
H82A H 0.0672 0.5956 0.1789 0.239 Uiso 1 1 calc R . . . .
H82B H 0.0591 0.6174 0.1316 0.239 Uiso 1 1 calc R . . . .
H82C H 0.0282 0.6421 0.1716 0.239 Uiso 1 1 calc R . . . .
C83 C 0.1994(11) 0.6158(7) 0.1594(5) 0.132(8) Uani 1 1 d . U . . .
H83A H 0.2476 0.6286 0.1681 0.199 Uiso 1 1 calc R . . . .
H83B H 0.1934 0.6118 0.1279 0.199 Uiso 1 1 calc R . . . .
H83C H 0.1955 0.5874 0.1737 0.199 Uiso 1 1 calc R . . . .
C84 C 0.1341(17) 0.6870(6) 0.1488(5) 0.188(12) Uani 1 1 d . U . . .
H84A H 0.0903 0.7026 0.1562 0.282 Uiso 1 1 calc R . . . .
H84B H 0.1302 0.6811 0.1176 0.282 Uiso 1 1 calc R . . . .
H84C H 0.1776 0.7049 0.1567 0.282 Uiso 1 1 calc R . . . .
C85 C 0.1524(7) 0.7942(4) 0.6000(4) 0.060(3) Uani 1 1 d . U . . .
C86 C 0.1483(7) 0.8149(5) 0.6450(4) 0.065(3) Uani 1 1 d . U . . .
C87 C 0.1260(16) 0.7848(8) 0.6754(6) 0.182(11) Uani 1 1 d . U . . .
H87A H 0.0769 0.7739 0.6657 0.273 Uiso 1 1 calc R . . . .
H87B H 0.1249 0.7992 0.7037 0.273 Uiso 1 1 calc R . . . .
H87C H 0.1606 0.7604 0.6782 0.273 Uiso 1 1 calc R . . . .
C88 C 0.0983(18) 0.8524(7) 0.6377(6) 0.216(14) Uani 1 1 d . U . . .
H88A H 0.1184 0.8729 0.6176 0.323 Uiso 1 1 calc R . . . .
H88B H 0.0931 0.8670 0.6653 0.323 Uiso 1 1 calc R . . . .
H88C H 0.0503 0.8421 0.6252 0.323 Uiso 1 1 calc R . . . .
C89 C 0.2224(12) 0.8285(12) 0.6639(8) 0.256(17) Uani 1 1 d . U . . .
H89A H 0.2548 0.8029 0.6666 0.383 Uiso 1 1 calc R . . . .
H89B H 0.2189 0.8412 0.6927 0.383 Uiso 1 1 calc R . . . .
H89C H 0.2425 0.8501 0.6450 0.383 Uiso 1 1 calc R . . . .
C90 C -0.0764(6) 0.7828(4) 0.5012(4) 0.048(2) Uani 1 1 d . U . . .
C91 C -0.1426(6) 0.7973(4) 0.5224(4) 0.053(2) Uani 1 1 d . U . . .
C92 C -0.1798(13) 0.7596(6) 0.5388(10) 0.281(18) Uani 1 1 d D U . . .
H92A H -0.1964 0.7404 0.5145 0.422 Uiso 1 1 calc R . . . .
H92B H -0.2221 0.7694 0.5533 0.422 Uiso 1 1 calc R . . . .
H92C H -0.1459 0.7437 0.5595 0.422 Uiso 1 1 calc R . . . .
C93 C -0.1236(10) 0.8253(8) 0.5617(7) 0.221(14) Uani 1 1 d D U . . .
H93A H -0.0921 0.8089 0.5832 0.332 Uiso 1 1 calc R . . . .
H93B H -0.1686 0.8339 0.5742 0.332 Uiso 1 1 calc R . . . .
H93C H -0.0976 0.8515 0.5532 0.332 Uiso 1 1 calc R . . . .
C94 C -0.1918(13) 0.8211(11) 0.4938(6) 0.32(2) Uani 1 1 d D U . . .
H94A H -0.1677 0.8477 0.4846 0.473 Uiso 1 1 calc R . . . .
H94B H -0.2350 0.8291 0.5085 0.473 Uiso 1 1 calc R . . . .
H94C H -0.2070 0.8032 0.4683 0.473 Uiso 1 1 calc R . . . .
C95 C -0.1209(6) 0.7707(4) 0.3402(4) 0.054(2) Uani 1 1 d . U . . .
C96 C -0.1962(6) 0.7818(4) 0.3178(4) 0.059(3) Uani 1 1 d D U . . .
C97 C -0.2396(8) 0.8072(6) 0.3494(5) 0.100(6) Uani 1 1 d . U . . .
H97A H -0.2452 0.7893 0.3751 0.151 Uiso 1 1 calc R . . . .
H97B H -0.2881 0.8145 0.3351 0.151 Uiso 1 1 calc R . . . .
H97C H -0.2133 0.8342 0.3581 0.151 Uiso 1 1 calc R . . . .
C98 C -0.1870(9) 0.8123(9) 0.2794(7) 0.204(14) Uani 1 1 d D U . . .
H98A H -0.1629 0.8394 0.2900 0.306 Uiso 1 1 calc R . . . .
H98B H -0.2352 0.8192 0.2645 0.306 Uiso 1 1 calc R . . . .
H98C H -0.1569 0.7980 0.2590 0.306 Uiso 1 1 calc R . . . .
C99 C -0.2306(9) 0.7415(7) 0.3033(7) 0.153(10) Uani 1 1 d . U . . .
H99A H -0.2002 0.7267 0.2834 0.230 Uiso 1 1 calc R . . . .
H99B H -0.2790 0.7477 0.2882 0.230 Uiso 1 1 calc R . . . .
H99C H -0.2362 0.7227 0.3284 0.230 Uiso 1 1 calc R . . . .
I1 I 0.24271(4) 0.81159(2) 0.38998(2) 0.03658(18) Uani 1 1 d . . . . .
O1 O 0.1992(3) 0.69138(19) 0.4151(2) 0.0343(16) Uani 1 1 d . . . . .
H1A H 0.2172 0.7045 0.4382 0.051 Uiso 1 1 d GR . . . .
H1B H 0.1595 0.7044 0.4052 0.051 Uiso 1 1 d GR . . . .
O2 O 0.0454(3) 0.72973(19) 0.4649(2) 0.0304(15) Uani 1 1 d . . . . .
O3 O 0.2771(3) 0.6172(2) 0.4492(2) 0.0350(16) Uani 1 1 d . . . . .
O4 O 0.1618(3) 0.6499(2) 0.4874(2) 0.0358(16) Uani 1 1 d . . . . .
O5 O 0.0750(3) 0.6407(2) 0.4050(2) 0.0351(16) Uani 1 1 d . . . . .
O6 O 0.1975(3) 0.61113(19) 0.3717(2) 0.0361(16) Uani 1 1 d . . . . .
O7 O 0.3070(3) 0.67857(19) 0.5145(2) 0.0297(15) Uani 1 1 d . . . . .
O8 O 0.1765(3) 0.72739(19) 0.5294(2) 0.0292(15) Uani 1 1 d . . . . .
O9 O 0.0077(3) 0.71345(18) 0.37021(19) 0.0283(14) Uani 1 1 d . . . . .
O10 O 0.0995(3) 0.66085(18) 0.3180(2) 0.0305(15) Uani 1 1 d . . . . .
O11 O 0.3764(3) 0.6895(2) 0.4500(2) 0.0306(15) Uani 1 1 d . . . . .
O12 O 0.2639(3) 0.75468(18) 0.47352(19) 0.0274(14) Uani 1 1 d . . . . .
O13 O 0.1281(3) 0.80013(19) 0.5022(2) 0.0311(15) Uani 1 1 d . . . . .
O14 O 0.0179(3) 0.79028(18) 0.3970(2) 0.0299(15) Uani 1 1 d . . . . .
O15 O 0.1335(3) 0.74240(18) 0.34838(19) 0.0278(14) Uani 1 1 d . . . . .
O16 O 0.2321(3) 0.67627(18) 0.3105(2) 0.0292(15) Uani 1 1 d . . . . .
O17 O 0.3615(4) 0.7062(2) 0.3591(2) 0.0398(17) Uani 1 1 d . . . . .
O18 O 0.4079(3) 0.7671(2) 0.4555(2) 0.0343(16) Uani 1 1 d . . . . .
O19 O 0.2426(3) 0.8434(2) 0.5023(2) 0.0367(16) Uani 1 1 d . . . . .
O20 O 0.0564(3) 0.8609(2) 0.4479(2) 0.0384(17) Uani 1 1 d . . . . .
O21 O 0.0654(3) 0.82808(19) 0.3344(2) 0.0363(16) Uani 1 1 d . . . . .
O22 O 0.2269(3) 0.7514(2) 0.2836(2) 0.0361(16) Uani 1 1 d . . . . .
O23 O 0.3559(3) 0.7736(2) 0.3011(2) 0.0359(16) Uani 1 1 d . . . . .
O24 O 0.3784(4) 0.8559(2) 0.4664(2) 0.0413(17) Uani 1 1 d . . . . .
O25 O 0.1870(4) 0.9023(2) 0.4537(2) 0.0434(18) Uani 1 1 d . . . . .
O26 O 0.1031(4) 0.89578(19) 0.3752(2) 0.0375(16) Uani 1 1 d . . . . .
O27 O 0.1838(4) 0.8393(2) 0.2820(2) 0.0376(16) Uani 1 1 d . . . . .
O28 O 0.4382(3) 0.7810(2) 0.3813(2) 0.0386(17) Uani 1 1 d . . . . .
O29 O 0.4057(4) 0.8595(2) 0.3803(2) 0.0430(18) Uani 1 1 d . . . . .
O30 O 0.2960(4) 0.9135(2) 0.4117(2) 0.0411(17) Uani 1 1 d . . . . .
O31 O 0.2191(4) 0.90780(19) 0.3396(2) 0.0408(17) Uani 1 1 d . . . . .
O32 O 0.3305(4) 0.8542(2) 0.3077(2) 0.0429(18) Uani 1 1 d . . . . .
O34 O 0.1454(3) 0.5702(2) 0.4448(2) 0.0379(17) Uani 1 1 d . . . . .
O35 O 0.4176(4) 0.5984(2) 0.4437(2) 0.0417(18) Uani 1 1 d . . . . .
O36 O 0.2700(4) 0.5835(2) 0.3071(2) 0.0475(19) Uani 1 1 d . . . . .
O37 O 0.2641(4) 0.6878(3) 0.5971(2) 0.061(2) Uani 1 1 d . . . . .
O38 O -0.0536(4) 0.6658(3) 0.2985(3) 0.069(2) Uani 1 1 d . U . . .
O39 O 0.3323(3) 0.7709(2) 0.5428(2) 0.0379(17) Uani 1 1 d . . . . .
O40 O 0.0546(4) 0.7477(2) 0.2806(2) 0.0392(15) Uani 1 1 d . U . . .
O41 O 0.5076(4) 0.7014(2) 0.4078(3) 0.051(2) Uani 1 1 d . . . . .
O42 O 0.3594(4) 0.6901(2) 0.2643(2) 0.0503(19) Uani 1 1 d . . . . .
O43 O 0.1123(4) 0.8924(2) 0.5323(2) 0.051(2) Uani 1 1 d . . . . .
O44 O -0.0535(4) 0.8769(2) 0.3767(2) 0.0483(19) Uani 1 1 d . . . . .
O45 O 0.5222(4) 0.8342(3) 0.4477(3) 0.055(2) Uani 1 1 d . . . . .
O46 O 0.3194(4) 0.9283(2) 0.5061(3) 0.058(2) Uani 1 1 d . . . . .
O47 O 0.0805(4) 0.9073(2) 0.2818(3) 0.053(2) Uani 1 1 d . . . . .
O48 O 0.2818(4) 0.8152(2) 0.2227(2) 0.0476(19) Uani 1 1 d . . . . .
O49 O 0.4910(4) 0.8279(2) 0.3074(3) 0.056(2) Uani 1 1 d . . . . .
O50 O 0.1751(5) 0.9805(2) 0.3972(3) 0.062(2) Uani 1 1 d . . . . .
O51 O 0.3687(4) 0.9411(2) 0.3391(3) 0.055(2) Uani 1 1 d . . . . .
O52 O 0.3485(4) 0.5894(2) 0.5257(2) 0.0447(18) Uani 1 1 d . . . . .
O53 O 0.2464(4) 0.6075(2) 0.5544(2) 0.0485(19) Uani 1 1 d . . . . .
O54 O 0.1125(4) 0.5694(2) 0.3058(2) 0.0423(18) Uani 1 1 d . . . . .
O55 O 0.0128(4) 0.5895(2) 0.3360(2) 0.0454(18) Uani 1 1 d . . . . .
O56 O 0.1294(4) 0.6536(2) 0.5737(2) 0.0389(17) Uani 1 1 d . . . . .
O57 O 0.0385(3) 0.6977(2) 0.5481(2) 0.0416(17) Uani 1 1 d . . . . .
O58 O -0.0755(4) 0.6378(2) 0.3811(2) 0.0438(18) Uani 1 1 d . . . . .
O59 O -0.0839(4) 0.6876(2) 0.4330(2) 0.0428(17) Uani 1 1 d . . . . .
O60 O 0.4575(4) 0.6469(2) 0.5182(2) 0.0441(18) Uani 1 1 d . . . . .
O61 O 0.4489(4) 0.7179(2) 0.5319(2) 0.0453(18) Uani 1 1 d . . . . .
O62 O 0.1675(4) 0.6222(2) 0.2461(2) 0.0451(18) Uani 1 1 d . . . . .
O63 O 0.1333(4) 0.6913(2) 0.2350(2) 0.0408(17) Uani 1 1 d . . . . .
O64 O 0.2117(4) 0.7984(2) 0.5816(2) 0.0455(18) Uani 1 1 d . . . . .
O65 O 0.0964(4) 0.7747(2) 0.5831(2) 0.0468(19) Uani 1 1 d . . . . .
O66 O -0.0172(4) 0.7796(2) 0.5254(2) 0.0438(18) Uani 1 1 d . . . . .
O67 O -0.0852(4) 0.7735(2) 0.4613(2) 0.0431(18) Uani 1 1 d . . . . .
O68 O -0.0655(3) 0.7744(2) 0.3188(2) 0.0410(17) Uani 1 1 d . . . . .
O69 O -0.1186(4) 0.7573(2) 0.3791(2) 0.0451(18) Uani 1 1 d . . . . .
Ti1 Ti 0.17517(9) 0.62303(5) 0.42986(6) 0.0311(4) Uani 1 1 d . . . . .
Ti2 Ti 0.35647(10) 0.63433(6) 0.47818(6) 0.0363(4) Uani 1 1 d . . . . .
Ti3 Ti 0.21584(11) 0.66905(6) 0.53781(7) 0.0448(5) Uani 1 1 d . . . . .
Ti4 Ti 0.18511(10) 0.61956(6) 0.31652(6) 0.0357(4) Uani 1 1 d . . . . .
Ti5 Ti 0.07937(9) 0.74908(6) 0.51898(6) 0.0338(4) Uani 1 1 d . . . . .
Ti6 Ti -0.02447(9) 0.74020(6) 0.42016(6) 0.0332(4) Uani 1 1 d . . . . .
Ti7 Ti 0.35432(9) 0.73168(6) 0.49319(6) 0.0319(4) Uani 1 1 d . . . . .
Ti8 Ti 0.23113(9) 0.78429(6) 0.51898(6) 0.0325(4) Uani 1 1 d . . . . .
Ti9 Ti 0.04311(9) 0.76780(5) 0.34050(6) 0.0306(4) Uani 1 1 d . . . . .
Ti10 Ti 0.14769(9) 0.71357(5) 0.29752(6) 0.0303(4) Uani 1 1 d . . . . .
Ti11 Ti 0.41881(9) 0.72442(6) 0.40675(6) 0.0342(4) Uani 1 1 d . . . . .
Ti12 Ti 0.13629(10) 0.86172(6) 0.48768(6) 0.0372(5) Uani 1 1 d . . . . .
Ti13 Ti 0.03259(10) 0.85301(6) 0.39031(6) 0.0360(4) Uani 1 1 d . . . . .
Ti14 Ti 0.31380(9) 0.71552(6) 0.30556(6) 0.0337(4) Uani 1 1 d . . . . .
Ti15 Ti 0.42951(10) 0.82268(6) 0.43100(6) 0.0398(5) Uani 1 1 d . . . . .
Ti16 Ti 0.29444(10) 0.88632(6) 0.46954(6) 0.0412(5) Uani 1 1 d . . . . .
Ti17 Ti 0.13269(10) 0.87297(6) 0.31763(6) 0.0385(5) Uani 1 1 d . . . . .
Ti18 Ti 0.26695(10) 0.80939(6) 0.27802(6) 0.0356(4) Uani 1 1 d . . . . .
Ti19 Ti 0.41118(10) 0.81714(6) 0.33301(6) 0.0403(5) Uani 1 1 d . . . . .
Ti20 Ti 0.19127(11) 0.92409(6) 0.39683(7) 0.0434(5) Uani 1 1 d . . . . .
Ti21 Ti 0.02195(10) 0.65232(6) 0.35538(7) 0.0406(5) Uani 1 1 d . . . . .
Ti22 Ti 0.32309(11) 0.89448(6) 0.35569(7) 0.0430(5) Uani 1 1 d . . . . .
I1AA I 0.72514(18) 0.92550(12) 0.22367(11) 0.1466(10) Uani 0.57 1 d . U P C 1
I2 I 0.7964(5) 1.0136(4) 0.2418(5) 0.306(8) Uani 0.26 1 d . . P . .
I2AA I 0.7143(4) 0.9784(2) 0.2951(2) 0.0940(17) Uani 0.33 1 d . U P C 1
I3 I 0.7359(4) 0.9276(3) 0.2557(2) 0.1484(18) Uani 0.28 1 d . U P C 2
I3AA I 0.7207(5) 1.0320(6) 0.3677(4) 0.314(8) Uani 0.27 1 d . U P C 1
I4 I 0.6923(5) 0.9958(3) 0.3059(3) 0.094(2) Uani 0.23 1 d . U P C 2
I4AA I 0.6473(5) 1.0621(2) 0.35233(15) 0.206(3) Uani 0.35 1 d . U P C 2
I5 I 0.8737(5) 1.0834(5) 0.2207(3) 0.383(7) Uani 0.4 1 d . . P C .
I6 I 0.7062(3) 0.9450(2) 0.3096(4) 0.189(4) Uani 0.28 1 d . . P . .
I7 I 0.6955(8) 0.9339(6) 0.4097(5) 0.112(5) Uani 0.08 1 d . . P C 2
C100 C 0.6960(7) 0.4851(4) 0.5950(5) 0.065(4) Uani 1 1 d . U . . .
H100 H 0.7210 0.4721 0.5707 0.078 Uiso 1 1 calc R . . . .
C101 C 0.6396(10) 0.5161(6) 0.5760(7) 0.142(8) Uani 1 1 d . U . . .
H10A H 0.6046 0.5005 0.5556 0.213 Uiso 1 1 calc R . . . .
H10B H 0.6633 0.5393 0.5606 0.213 Uiso 1 1 calc R . . . .
H10C H 0.6136 0.5288 0.5992 0.213 Uiso 1 1 calc R . . . .
C102 C 0.7516(10) 0.5066(5) 0.6245(6) 0.119(7) Uani 1 1 d . U . . .
H10D H 0.7286 0.5190 0.6491 0.178 Uiso 1 1 calc R . . . .
H10E H 0.7748 0.5300 0.6091 0.178 Uiso 1 1 calc R . . . .
H10F H 0.7889 0.4852 0.6352 0.178 Uiso 1 1 calc R . . . .
O33 O 0.6620(5) 0.4503(3) 0.6169(3) 0.060(2) Uani 1 1 d . . . . .
H33 H 0.6371 0.4348 0.5986 0.089 Uiso 1 1 calc GR . . . .

loop_
_atom_site_aniso_label
_atom_site_aniso_U_11
_atom_site_aniso_U_22
_atom_site_aniso_U_33
_atom_site_aniso_U_23
_atom_site_aniso_U_13
_atom_site_aniso_U_12
C1 0.162(17) 0.047(9) 0.21(2) 0.018(11) 0.142(16) -0.016(10)
C2 0.31(3) 0.117(19) 0.36(4) -0.02(2) 0.22(3) -0.10(2)
C3 0.21(2) 0.142(19) 0.21(2) -0.056(17) 0.16(2) -0.096(17)
C4 0.18(2) 0.142(17) 0.085(14) -0.029(12) -0.016(14) 0.083(15)
C5 0.17(2) 0.25(3) 0.29(3) 0.02(3) -0.16(2) 0.03(2)
C6 0.30(4) 0.34(4) 0.099(19) -0.02(2) 0.03(2) 0.01(3)
C7 0.069(6) 0.109(7) 0.074(6) -0.014(5) -0.012(5) -0.008(5)
C8 0.38(5) 0.42(5) 0.20(3) 0.12(3) -0.03(3) -0.09(4)
C9 0.093(14) 0.141(18) 0.160(19) 0.010(15) -0.010(13) -0.020(13)
C10 0.034(6) 0.052(7) 0.070(8) 0.003(6) 0.010(6) 0.018(5)
C11 0.053(8) 0.099(11) 0.075(10) -0.003(8) 0.032(7) 0.020(8)
C12 0.061(9) 0.066(9) 0.104(11) 0.010(8) 0.003(8) 0.036(7)
C13 0.063(8) 0.062(8) 0.067(9) -0.001(7) 0.029(7) 0.016(7)
C14 0.066(10) 0.127(14) 0.096(12) 0.002(10) 0.027(9) 0.041(9)
C15 0.113(13) 0.083(11) 0.080(11) -0.025(9) 0.011(9) 0.022(10)
C16 0.064(9) 0.112(13) 0.057(9) -0.026(9) -0.006(7) 0.020(9)
C17 0.20(2) 0.125(16) 0.102(14) -0.011(12) -0.043(14) -0.090(16)
C18 0.34(5) 0.47(6) 0.30(5) -0.09(5) -0.03(4) -0.07(5)
C19 0.044(4) 0.055(5) 0.047(4) 0.002(4) 0.003(4) 0.008(4)
C20 0.162(17) 0.091(12) 0.075(11) 0.030(10) -0.013(11) -0.010(12)
C21 0.34(5) 0.26(4) 0.42(5) 0.04(4) 0.08(4) -0.04(4)
C22 0.031(7) 0.083(10) 0.144(15) 0.011(10) 0.044(8) 0.006(7)
C23 0.050(10) 0.101(14) 0.30(3) -0.001(16) 0.028(14) -0.020(10)
C24 0.159(19) 0.123(16) 0.137(18) 0.020(13) 0.095(15) 0.016(14)
C25 0.140(15) 0.094(12) 0.104(13) 0.018(10) 0.098(12) 0.026(11)
C26 0.35(4) 0.14(2) 0.29(3) -0.02(2) 0.24(3) 0.00(2)
C27 0.33(3) 0.143(19) 0.16(2) 0.081(16) 0.18(2) 0.11(2)
C28 0.136(16) 0.055(10) 0.168(17) -0.045(11) 0.076(14) 0.020(11)
C29 0.17(2) 0.15(2) 0.38(4) -0.07(2) 0.10(3) 0.071(19)
C30 0.27(3) 0.066(14) 0.39(4) -0.07(2) 0.17(3) -0.029(18)
C31 0.079(11) 0.056(9) 0.170(17) 0.008(10) 0.048(11) 0.027(8)
C32 0.17(2) 0.112(17) 0.27(3) -0.041(18) 0.14(2) -0.007(15)
C33 0.165(19) 0.047(10) 0.26(3) 0.041(13) 0.070(18) 0.039(12)
C34 0.085(12) 0.19(2) 0.110(15) -0.025(14) 0.000(11) -0.072(13)
C35 0.118(17) 0.30(3) 0.114(17) -0.08(2) -0.035(14) -0.001(19)
C36 0.094(15) 0.17(2) 0.23(3) 0.040(18) 0.030(16) -0.065(14)
C37 0.16(2) 0.114(17) 0.18(2) -0.051(16) -0.016(17) -0.043(16)
C38 0.12(2) 0.20(3) 0.34(4) -0.05(3) -0.01(2) -0.05(2)
C39 0.32(4) 0.082(17) 0.35(4) -0.04(2) 0.07(3) -0.07(2)
C40 0.101(14) 0.110(14) 0.095(13) 0.016(11) -0.017(11) 0.010(11)
C41 0.081(14) 0.23(3) 0.19(2) -0.02(2) -0.058(15) 0.020(16)
C42 0.24(3) 0.18(2) 0.075(14) 0.031(14) 0.014(16) -0.01(2)
C43 0.083(10) 0.114(13) 0.051(9) 0.037(9) 0.011(7) 0.015(9)
C44 0.069(10) 0.188(19) 0.048(9) 0.011(10) 0.008(7) -0.012(11)
C45 0.23(3) 0.093(14) 0.140(18) 0.061(13) 0.003(17) -0.036(16)
C46 0.059(8) 0.071(9) 0.095(11) 0.023(8) 0.032(8) -0.005(7)
C47 0.066(10) 0.127(14) 0.101(12) 0.018(10) 0.051(9) 0.035(9)
C48 0.140(17) 0.125(16) 0.146(17) 0.062(14) 0.075(14) 0.045(13)
C49 0.24(3) 0.069(14) 0.24(3) -0.009(16) -0.05(2) 0.050(16)
C50 0.26(3) 0.072(14) 0.34(4) -0.105(19) 0.14(3) -0.053(17)
C51 0.19(2) 0.18(2) 0.22(3) 0.13(2) 0.03(2) 0.09(2)
C52 0.117(13) 0.059(9) 0.083(11) 0.001(8) 0.016(10) -0.044(9)
C53 0.098(16) 0.15(2) 0.31(3) -0.05(2) 0.021(19) -0.049(16)
C54 0.22(2) 0.074(13) 0.21(2) -0.045(15) 0.06(2) -0.064(15)
C55 0.061(6) 0.038(5) 0.065(6) 0.017(5) 0.017(5) 0.012(5)
C56 0.065(6) 0.042(5) 0.071(6) 0.019(5) 0.021(5) 0.012(5)
C57 0.134(16) 0.116(15) 0.152(18) 0.093(14) -0.020(14) 0.009(13)
C58 0.125(14) 0.038(8) 0.179(17) 0.015(10) 0.092(13) 0.001(9)
C59 0.140(15) 0.047(8) 0.151(15) 0.038(9) 0.098(13) 0.022(9)
C60 0.059(6) 0.029(5) 0.061(6) -0.005(4) 0.001(5) -0.011(4)
C61 0.061(6) 0.031(5) 0.066(6) -0.008(4) 0.003(5) -0.012(4)
C62 0.081(10) 0.031(7) 0.156(15) -0.018(8) 0.034(10) -0.009(7)
C63 0.093(11) 0.039(8) 0.164(16) -0.017(9) 0.046(11) -0.040(8)
C64 0.139(16) 0.104(13) 0.092(13) -0.040(10) -0.002(11) -0.032(12)
C65 0.042(5) 0.054(6) 0.039(5) 0.004(4) 0.014(4) -0.003(4)
C66 0.045(5) 0.058(6) 0.044(5) 0.008(4) 0.016(4) -0.002(4)
C67 0.083(10) 0.130(14) 0.055(9) -0.003(9) 0.030(8) -0.033(10)
C68 0.087(12) 0.111(13) 0.148(16) 0.081(12) 0.058(11) 0.013(10)
C69 0.058(9) 0.119(13) 0.076(10) 0.005(9) 0.022(7) -0.043(9)
C70 0.036(5) 0.040(5) 0.060(6) 0.002(5) 0.012(4) -0.006(4)
C71 0.038(5) 0.045(5) 0.066(6) 0.000(5) 0.014(4) -0.009(4)
C72 0.101(14) 0.20(2) 0.22(2) -0.094(19) 0.107(15) -0.083(15)
C73 0.089(14) 0.17(2) 0.32(3) 0.12(2) 0.044(18) -0.048(14)
C74 0.085(13) 0.28(3) 0.107(14) -0.020(16) 0.020(11) -0.117(16)
C75 0.028(5) 0.059(6) 0.067(6) 0.003(5) -0.008(4) 0.003(5)
C76 0.029(5) 0.060(6) 0.071(6) 0.002(5) -0.011(4) 0.006(4)
C77 0.103(13) 0.119(15) 0.125(15) 0.038(12) -0.059(11) 0.000(11)
C78 0.028(8) 0.26(2) 0.119(14) -0.047(15) -0.013(9) 0.018(11)
C79 0.059(10) 0.104(13) 0.164(17) -0.030(12) -0.064(11) 0.008(9)
C80 0.069(6) 0.043(5) 0.040(5) -0.009(5) 0.010(5) 0.008(5)
C81 0.077(6) 0.050(6) 0.043(5) -0.010(5) 0.008(5) 0.010(5)
C82 0.16(2) 0.24(3) 0.071(12) -0.049(15) -0.030(13) 0.036(19)
C83 0.177(19) 0.162(18) 0.062(11) -0.020(11) 0.030(11) 0.072(16)
C84 0.42(4) 0.094(14) 0.057(11) 0.000(10) 0.046(17) 0.06(2)
C85 0.057(6) 0.076(7) 0.049(6) -0.025(5) 0.018(5) -0.012(5)
C86 0.061(6) 0.083(7) 0.054(6) -0.026(5) 0.018(5) -0.016(5)
C87 0.32(3) 0.16(2) 0.069(13) -0.005(14) 0.038(17) 0.03(2)
C88 0.43(4) 0.143(19) 0.073(13) -0.038(13) 0.042(19) 0.13(2)
C89 0.126(18) 0.49(4) 0.16(2) -0.22(3) 0.073(16) -0.13(2)
C90 0.031(5) 0.053(6) 0.064(6) 0.004(5) 0.023(5) 0.010(4)
C91 0.035(5) 0.060(6) 0.066(6) 0.004(5) 0.021(5) 0.011(4)
C92 0.23(3) 0.14(2) 0.53(5) -0.07(3) 0.31(3) -0.04(2)
C93 0.095(15) 0.29(3) 0.29(3) -0.18(3) 0.071(18) 0.021(18)
C94 0.22(2) 0.61(5) 0.13(2) 0.07(3) 0.069(19) 0.33(3)
C95 0.025(5) 0.071(6) 0.064(6) 0.005(5) 0.002(4) 0.006(5)
C96 0.028(5) 0.078(7) 0.069(6) 0.008(5) 0.003(4) 0.009(5)
C97 0.056(9) 0.126(14) 0.118(13) -0.008(11) -0.001(9) 0.043(9)
C98 0.059(11) 0.36(3) 0.20(2) 0.22(2) 0.022(12) 0.062(16)
C99 0.057(10) 0.20(2) 0.19(2) -0.108(17) -0.068(12) 0.029(12)
I1 0.0373(4) 0.0255(3) 0.0474(4) 0.0034(3) 0.0066(3) -0.0082(3)
O1 0.034(4) 0.028(4) 0.040(4) 0.002(3) -0.003(3) -0.005(3)
O2 0.023(3) 0.026(3) 0.045(4) -0.003(3) 0.016(3) -0.004(3)
O3 0.030(4) 0.026(4) 0.050(4) 0.002(3) 0.012(3) 0.005(3)
O4 0.030(4) 0.039(4) 0.039(4) -0.002(3) 0.006(3) -0.002(3)
O5 0.031(4) 0.034(4) 0.041(4) 0.002(3) 0.007(3) -0.007(3)
O6 0.037(4) 0.022(3) 0.050(4) 0.001(3) 0.012(3) 0.000(3)
O7 0.023(3) 0.031(4) 0.036(4) 0.005(3) 0.008(3) 0.003(3)
O8 0.025(3) 0.023(3) 0.041(4) 0.002(3) 0.008(3) -0.001(3)
O9 0.025(3) 0.022(3) 0.038(4) -0.001(3) 0.006(3) -0.005(3)
O10 0.028(4) 0.021(3) 0.044(4) 0.001(3) 0.007(3) -0.002(3)
O11 0.021(3) 0.033(4) 0.039(4) 0.006(3) 0.008(3) 0.000(3)
O12 0.021(3) 0.023(3) 0.040(4) 0.003(3) 0.013(3) -0.002(3)
O13 0.030(4) 0.026(3) 0.040(4) 0.004(3) 0.015(3) 0.000(3)
O14 0.025(3) 0.019(3) 0.047(4) 0.006(3) 0.014(3) 0.002(3)
O15 0.024(3) 0.022(3) 0.037(4) -0.002(3) 0.006(3) 0.001(3)
O16 0.028(3) 0.020(3) 0.041(4) 0.000(3) 0.012(3) -0.005(3)
O17 0.039(4) 0.025(4) 0.057(5) 0.005(3) 0.016(3) -0.007(3)
O18 0.019(3) 0.043(4) 0.041(4) 0.008(3) 0.002(3) -0.005(3)
O19 0.035(4) 0.029(4) 0.046(4) -0.007(3) 0.004(3) -0.007(3)
O20 0.033(4) 0.029(4) 0.053(4) -0.005(3) 0.010(3) 0.002(3)
O21 0.041(4) 0.019(3) 0.049(4) 0.004(3) 0.004(3) -0.007(3)
O22 0.035(4) 0.032(4) 0.043(4) 0.003(3) 0.015(3) -0.009(3)
O23 0.035(4) 0.033(4) 0.042(4) 0.007(3) 0.018(3) -0.005(3)
O24 0.041(4) 0.033(4) 0.051(4) -0.010(3) 0.004(3) -0.017(3)
O25 0.047(4) 0.023(4) 0.061(5) -0.003(3) 0.009(4) -0.006(3)
O26 0.043(4) 0.017(3) 0.053(4) -0.003(3) 0.006(3) 0.004(3)
O27 0.042(4) 0.031(4) 0.042(4) 0.005(3) 0.011(3) -0.004(3)
O28 0.032(4) 0.040(4) 0.046(4) 0.003(3) 0.016(3) -0.015(3)
O29 0.040(4) 0.039(4) 0.051(5) 0.004(3) 0.011(3) -0.009(3)
O30 0.047(4) 0.021(4) 0.055(5) 0.004(3) 0.006(4) -0.007(3)
O31 0.049(4) 0.016(3) 0.059(5) 0.006(3) 0.013(4) -0.008(3)
O32 0.048(4) 0.035(4) 0.047(4) 0.004(3) 0.011(4) -0.005(3)
O34 0.037(4) 0.026(4) 0.052(4) 0.006(3) 0.011(3) -0.003(3)
O35 0.035(4) 0.037(4) 0.055(5) 0.004(3) 0.015(3) 0.012(3)
O36 0.046(4) 0.037(4) 0.062(5) -0.006(4) 0.020(4) 0.009(3)
O37 0.046(5) 0.098(7) 0.039(5) 0.012(5) 0.002(4) 0.004(5)
O38 0.050(5) 0.097(6) 0.058(5) -0.016(4) -0.010(4) -0.012(4)
O39 0.031(4) 0.047(4) 0.035(4) -0.007(3) 0.002(3) -0.006(3)
O40 0.036(4) 0.042(4) 0.039(4) 0.001(3) 0.004(3) 0.008(3)
O41 0.025(4) 0.052(5) 0.078(6) 0.008(4) 0.015(4) 0.007(3)
O42 0.056(5) 0.047(5) 0.053(5) -0.002(4) 0.030(4) 0.000(4)
O43 0.053(5) 0.039(4) 0.061(5) -0.020(4) 0.013(4) 0.011(4)
O44 0.046(4) 0.032(4) 0.067(5) -0.001(4) 0.005(4) 0.012(3)
O45 0.033(4) 0.063(5) 0.069(5) -0.004(4) 0.007(4) -0.021(4)
O46 0.065(5) 0.038(4) 0.072(6) -0.020(4) 0.006(4) -0.015(4)
O47 0.057(5) 0.034(4) 0.067(5) 0.017(4) 0.002(4) 0.007(4)
O48 0.055(5) 0.047(4) 0.043(4) 0.016(4) 0.014(4) -0.002(4)
O49 0.049(5) 0.056(5) 0.067(5) 0.007(4) 0.028(4) -0.015(4)
O50 0.079(6) 0.022(4) 0.087(6) -0.003(4) 0.017(5) 0.002(4)
O51 0.062(5) 0.038(4) 0.068(5) 0.004(4) 0.017(4) -0.027(4)
O52 0.048(5) 0.041(4) 0.046(4) 0.008(3) 0.007(4) 0.014(4)
O53 0.042(4) 0.034(4) 0.071(5) 0.018(4) 0.017(4) 0.007(4)
O54 0.046(5) 0.020(4) 0.062(5) -0.006(3) 0.006(4) -0.008(3)
O55 0.047(5) 0.033(4) 0.058(5) -0.009(4) 0.016(4) -0.012(3)
O56 0.037(4) 0.038(4) 0.044(4) 0.006(3) 0.018(3) -0.002(3)
O57 0.029(4) 0.041(4) 0.056(5) 0.007(4) 0.015(3) -0.004(3)
O58 0.036(4) 0.038(4) 0.059(5) -0.002(4) 0.012(4) -0.011(3)
O59 0.042(4) 0.035(4) 0.052(5) 0.001(4) 0.012(3) -0.009(3)
O60 0.029(4) 0.046(5) 0.057(5) 0.007(4) 0.000(3) 0.008(3)
O61 0.026(4) 0.049(5) 0.060(5) -0.007(4) -0.001(3) 0.000(3)
O62 0.053(5) 0.038(4) 0.044(4) -0.006(4) 0.007(4) 0.000(4)
O63 0.046(4) 0.033(4) 0.043(4) -0.001(3) 0.003(3) 0.005(3)
O64 0.045(4) 0.047(4) 0.047(4) -0.012(4) 0.017(4) -0.008(4)
O65 0.045(5) 0.053(5) 0.045(4) -0.010(4) 0.018(4) 0.001(4)
O66 0.035(4) 0.040(4) 0.059(5) -0.006(4) 0.015(4) 0.012(3)
O67 0.031(4) 0.045(4) 0.056(5) -0.006(4) 0.014(3) 0.005(3)
O68 0.028(4) 0.043(4) 0.052(5) 0.007(3) 0.006(3) 0.001(3)
O69 0.030(4) 0.057(5) 0.049(5) 0.005(4) 0.007(3) 0.003(3)
Ti1 0.0299(10) 0.0206(9) 0.0438(11) 0.0036(8) 0.0076(8) -0.0001(7)
Ti2 0.0304(10) 0.0317(10) 0.0467(12) 0.0057(9) 0.0026(9) 0.0035(8)
Ti3 0.0437(12) 0.0335(11) 0.0609(14) 0.0140(10) 0.0248(10) 0.0093(9)
Ti4 0.0409(11) 0.0243(10) 0.0429(11) 0.0006(8) 0.0086(9) -0.0026(8)
Ti5 0.0281(10) 0.0309(10) 0.0441(11) 0.0022(8) 0.0126(8) 0.0014(8)
Ti6 0.0271(10) 0.0290(10) 0.0452(11) 0.0004(8) 0.0125(8) -0.0016(8)
Ti7 0.0219(9) 0.0320(10) 0.0419(11) 0.0019(8) 0.0035(8) -0.0007(8)
Ti8 0.0290(10) 0.0291(10) 0.0403(11) -0.0012(8) 0.0081(8) 0.0003(8)
Ti9 0.0267(9) 0.0248(9) 0.0406(11) 0.0012(8) 0.0051(8) 0.0012(7)
Ti10 0.0318(10) 0.0244(9) 0.0355(10) 0.0003(8) 0.0075(8) -0.0013(8)
Ti11 0.0217(9) 0.0361(10) 0.0462(11) 0.0038(9) 0.0103(8) -0.0006(8)
Ti12 0.0393(11) 0.0262(10) 0.0473(12) -0.0057(8) 0.0101(9) 0.0023(8)
Ti13 0.0345(10) 0.0248(10) 0.0492(12) -0.0004(8) 0.0068(9) 0.0049(8)
Ti14 0.0312(10) 0.0307(10) 0.0411(11) 0.0024(8) 0.0132(8) -0.0013(8)
Ti15 0.0293(10) 0.0389(11) 0.0516(12) -0.0004(9) 0.0068(9) -0.0124(8)
Ti16 0.0412(11) 0.0300(10) 0.0526(12) -0.0052(9) 0.0064(9) -0.0124(9)
Ti17 0.0437(11) 0.0247(10) 0.0479(12) 0.0057(8) 0.0078(9) -0.0003(8)
Ti18 0.0396(11) 0.0290(10) 0.0396(11) 0.0063(8) 0.0110(9) -0.0048(8)
Ti19 0.0347(11) 0.0364(11) 0.0520(12) 0.0043(9) 0.0162(9) -0.0101(9)
Ti20 0.0512(12) 0.0199(10) 0.0600(13) -0.0001(9) 0.0100(10) -0.0034(9)
Ti21 0.0356(11) 0.0240(10) 0.0647(14) -0.0048(9) 0.0184(10) -0.0073(8)
Ti22 0.0455(12) 0.0288(10) 0.0562(13) 0.0041(9) 0.0132(10) -0.0102(9)
I1AA 0.129(2) 0.182(2) 0.128(2) 0.006(3) 0.005(2) 0.0418(19)
I2 0.116(6) 0.227(10) 0.56(2) -0.132(12) -0.050(9) 0.016(6)
I2AA 0.082(4) 0.122(6) 0.079(3) 0.012(3) 0.012(2) -0.021(3)
I3 0.141(3) 0.167(3) 0.131(4) 0.019(4) -0.016(4) 0.020(3)
I3AA 0.151(7) 0.56(2) 0.234(11) -0.206(13) 0.045(7) -0.032(11)
I4 0.077(5) 0.115(6) 0.090(4) 0.031(4) 0.003(3) -0.007(3)
I4AA 0.330(9) 0.204(6) 0.085(3) 0.004(3) 0.030(4) -0.109(6)
I5 0.251(9) 0.66(2) 0.255(9) -0.034(11) 0.084(7) -0.068(11)
I6 0.077(4) 0.129(5) 0.354(12) -0.018(7) -0.007(5) 0.017(4)
I7 0.089(10) 0.145(14) 0.113(11) -0.001(10) 0.063(9) 0.040(10)
C100 0.076(9) 0.034(7) 0.083(10) -0.005(7) 0.000(8) 0.009(7)
C101 0.118(15) 0.078(12) 0.22(2) 0.065(14) -0.026(15) 0.022(11)
C102 0.134(16) 0.077(12) 0.135(16) 0.023(11) -0.037(13) -0.032(11)
O33 0.066(6) 0.047(5) 0.065(5) -0.002(4) 0.000(4) 0.010(4)

loop_
_atom_type_symbol
_atom_type_description
_atom_type_scat_dispersion_real
_atom_type_scat_dispersion_imag
_atom_type_scat_source
C C 0.0033 0.0016 'International Tables Vol C Tables 4.2.6.8 and 6.1.1.4'
H H 0.0000 0.0000 'International Tables Vol C Tables 4.2.6.8 and 6.1.1.4'
I I -0.4742 1.8119 'International Tables Vol C Tables 4.2.6.8 and 6.1.1.4'
O O 0.0106 0.0060 'International Tables Vol C Tables 4.2.6.8 and 6.1.1.4'
Ti Ti 0.2776 0.4457 'International Tables Vol C Tables 4.2.6.8 and 6.1.1.4'

loop_
_geom_angle_atom_site_label_1
_geom_angle_atom_site_label_2
_geom_angle_atom_site_label_3
_geom_angle
C2 C1 H1 101.8
C3 C1 H1 101.8
C3 C1 C2 117.7(18)
C3 C1 O34 121.2(18)
O34 C1 H1 101.8
O34 C1 C2 108.8(15)
C1 C2 H2A 109.5
C1 C2 H2B 109.5
C1 C2 H2C 109.5
H2A C2 H2B 109.5
H2A C2 H2C 109.5
H2B C2 H2C 109.5
C1 C3 H3A 109.5
C1 C3 H3B 109.5
C1 C3 H3C 109.5
H3A C3 H3B 109.5
H3A C3 H3C 109.5
H3B C3 H3C 109.5
C5 C4 H4 103.6
C5 C4 C6 125(2)
C6 C4 H4 103.6
O37 C4 H4 103.6
O37 C4 C5 110(2)
O37 C4 C6 109.0(18)
C4 C5 H5A 109.5
C4 C5 H5B 109.5
C4 C5 H5C 109.5
H5A C5 H5B 109.5
H5A C5 H5C 109.5
H5B C5 H5C 109.5
C4 C6 H6A 109.5
C4 C6 H6B 109.5
C4 C6 H6C 109.5
H6A C6 H6B 109.5
H6A C6 H6C 109.5
H6B C6 H6C 109.5
C8 C7 H7 101.2
C8 C7 C9 101(2)
C9 C7 H7 101.2
O38 C7 H7 101.2
O38 C7 C8 129(2)
O38 C7 C9 118.3(15)
C7 C8 H8A 109.5
C7 C8 H8B 109.5
C7 C8 H8C 109.5
H8A C8 H8B 109.5
H8A C8 H8C 109.5
H8B C8 H8C 109.5
C7 C9 H9A 109.5
C7 C9 H9B 109.5
C7 C9 H9C 109.5
H9A C9 H9B 109.5
H9A C9 H9C 109.5
H9B C9 H9C 109.5
C11 C10 H10 109.1
C11 C10 C12 113.1(10)
C12 C10 H10 109.1
O35 C10 H10 109.1
O35 C10 C11 108.7(9)
O35 C10 C12 107.7(9)
C10 C11 H11A 109.5
C10 C11 H11B 109.5
C10 C11 H11C 109.5
H11A C11 H11B 109.5
H11A C11 H11C 109.5
H11B C11 H11C 109.5
C10 C12 H12A 109.5
C10 C12 H12B 109.5
C10 C12 H12C 109.5
H12A C12 H12B 109.5
H12A C12 H12C 109.5
H12B C12 H12C 109.5
C14 C13 H13 108.1
C15 C13 H13 108.1
C15 C13 C14 115.2(12)
O36 C13 H13 108.1
O36 C13 C14 107.4(11)
O36 C13 C15 109.9(10)
C13 C14 H14A 109.5
C13 C14 H14B 109.5
C13 C14 H14C 109.5
H14A C14 H14B 109.5
H14A C14 H14C 109.5
H14B C14 H14C 109.5
C13 C15 H15A 109.5
C13 C15 H15B 109.5
C13 C15 H15C 109.5
H15A C15 H15B 109.5
H15A C15 H15C 109.5
H15B C15 H15C 109.5
C17 C16 H16 91.0
C17 C16 C18 125(2)
C18 C16 H16 91.0
O39 C16 H16 91.0
O39 C16 C17 115.0(13)
O39 C16 C18 120(2)
C16 C17 H17A 109.5
C16 C17 H17B 109.5
C16 C17 H17C 109.5
H17A C17 H17B 109.5
H17A C17 H17C 109.5
H17B C17 H17C 109.5
C16 C18 H18A 109.5
C16 C18 H18B 109.5
C16 C18 H18C 109.5
H18A C18 H18B 109.5
H18A C18 H18C 109.5
H18B C18 H18C 109.5
C20 C19 H19 101.3
C20 C19 C21 107.3(11)
C20 C19 O40 116.2(10)
C21 C19 H19 101.3
O40 C19 H19 101.3
O40 C19 C21 125.0(17)
C19 C20 H20A 109.5
C19 C20 H20B 109.5
C19 C20 H20C 109.5
H20A C20 H20B 109.5
H20A C20 H20C 109.5
H20B C20 H20C 109.5
C19 C21 H21A 109.5
C19 C21 H21B 109.5
C19 C21 H21C 109.5
H21A C21 H21B 109.5
H21A C21 H21C 109.5
H21B C21 H21C 109.5
C23 C22 H22 108.1
C24 C22 H22 108.1
C24 C22 C23 117.3(16)
O41 C22 H22 108.1
O41 C22 C23 106.4(13)
O41 C22 C24 108.6(13)
C22 C23 H23A 109.5
C22 C23 H23B 109.5
C22 C23 H23C 109.5
H23A C23 H23B 109.5
H23A C23 H23C 109.5
H23B C23 H23C 109.5
C22 C24 H24A 109.5
C22 C24 H24B 109.5
C22 C24 H24C 109.5
H24A C24 H24B 109.5
H24A C24 H24C 109.5
H24B C24 H24C 109.5
C26 C25 H25 105.0
C26 C25 O42 113.7(16)
C27 C25 H25 105.0
C27 C25 C26 112(2)
C27 C25 O42 115.4(15)
O42 C25 H25 105.0
C25 C26 H26A 109.5
C25 C26 H26B 109.5
C25 C26 H26C 109.5
H26A C26 H26B 109.5
H26A C26 H26C 109.5
H26B C26 H26C 109.5
C25 C27 H27A 109.5
C25 C27 H27B 109.5
C25 C27 H27C 109.5
H27A C27 H27B 109.5
H27A C27 H27C 109.5
H27B C27 H27C 109.5
C29 C28 H28 108.9
C29 C28 C30 109(2)
C30 C28 H28 108.9
O43 C28 H28 108.9
O43 C28 C29 110.0(17)
O43 C28 C30 110.9(15)
C28 C29 H29A 109.5
C28 C29 H29B 109.5
C28 C29 H29C 109.5
H29A C29 H29B 109.5
H29A C29 H29C 109.5
H29B C29 H29C 109.5
C28 C30 H30A 109.5
C28 C30 H30B 109.5
C28 C30 H30C 109.5
H30A C30 H30B 109.5
H30A C30 H30C 109.5
H30B C30 H30C 109.5
C32 C31 H31 105.5
C32 C31 C33 118.4(17)
C32 C31 O44 110.5(15)
C33 C31 H31 105.5
O44 C31 H31 105.5
O44 C31 C33 110.5(13)
C31 C32 H32A 109.5
C31 C32 H32B 109.5
C31 C32 H32C 109.5
H32A C32 H32B 109.5
H32A C32 H32C 109.5
H32B C32 H32C 109.5
C31 C33 H33A 109.5
C31 C33 H33B 109.5
C31 C33 H33C 109.5
H33A C33 H33B 109.5
H33A C33 H33C 109.5
H33B C33 H33C 109.5
C35 C34 H34 102.9
C35 C34 C36 120.1(18)
C36 C34 H34 102.9
O45 C34 H34 102.9
O45 C34 C35 115.1(19)
O45 C34 C36 110.1(16)
C34 C35 H35A 109.5
C34 C35 H35B 109.5
C34 C35 H35C 109.5
H35A C35 H35B 109.5
H35A C35 H35C 109.5
H35B C35 H35C 109.5
C34 C36 H36A 109.5
C34 C36 H36B 109.5
C34 C36 H36C 109.5
H36A C36 H36B 109.5
H36A C36 H36C 109.5
H36B C36 H36C 109.5
C38 C37 H37 109.0
C39 C37 H37 109.0
C39 C37 C38 109(2)
O46 C37 H37 109.0
O46 C37 C38 111.4(17)
O46 C37 C39 109.3(17)
C37 C38 H38A 109.5
C37 C38 H38B 109.5
C37 C38 H38C 109.5
H38A C38 H38B 109.5
H38A C38 H38C 109.5
H38B C38 H38C 109.5
C37 C39 H39A 109.5
C37 C39 H39B 109.5
C37 C39 H39C 109.5
H39A C39 H39B 109.5
H39A C39 H39C 109.5
H39B C39 H39C 109.5
C41 C40 H40 107.9
C42 C40 H40 107.9
C42 C40 C41 114.2(18)
O47 C40 H40 107.9
O47 C40 C41 108.1(15)
O47 C40 C42 110.5(16)
C40 C41 H41A 109.5
C40 C41 H41B 109.5
C40 C41 H41C 109.5
H41A C41 H41B 109.5
H41A C41 H41C 109.5
H41B C41 H41C 109.5
C40 C42 H42A 109.5
C40 C42 H42B 109.5
C40 C42 H42C 109.5
H42A C42 H42B 109.5
H42A C42 H42C 109.5
H42B C42 H42C 109.5
C44 C43 H43 107.3
C44 C43 C45 116.2(15)
C45 C43 H43 107.3
O48 C43 H43 107.3
O48 C43 C44 110.0(13)
O48 C43 C45 108.3(13)
C43 C44 H44A 109.5
C43 C44 H44B 109.5
C43 C44 H44C 109.5
H44A C44 H44B 109.5
H44A C44 H44C 109.5
H44B C44 H44C 109.5
C43 C45 H45A 109.5
C43 C45 H45B 109.5
C43 C45 H45C 109.5
H45A C45 H45B 109.5
H45A C45 H45C 109.5
H45B C45 H45C 109.5
C47 C46 H46 108.2
C48 C46 H46 108.2
C48 C46 C47 112.9(14)
O49 C46 H46 108.2
O49 C46 C47 109.9(11)
O49 C46 C48 109.3(12)
C46 C47 H47A 109.5
C46 C47 H47B 109.5
C46 C47 H47C 109.5
H47A C47 H47B 109.5
H47A C47 H47C 109.5
H47B C47 H47C 109.5
C46 C48 H48A 109.5
C46 C48 H48B 109.5
C46 C48 H48C 109.5
H48A C48 H48B 109.5
H48A C48 H48C 109.5
H48B C48 H48C 109.5
C50 C49 H49 91.9
C51 C49 H49 91.9
C51 C49 C50 126(2)
O50 C49 H49 91.9
O50 C49 C50 113(2)
O50 C49 C51 121(2)
C49 C50 H50A 109.5
C49 C50 H50B 109.5
C49 C50 H50C 109.5
H50A C50 H50B 109.5
H50A C50 H50C 109.5
H50B C50 H50C 109.5
C49 C51 H51A 109.5
C49 C51 H51B 109.5
C49 C51 H51C 109.5
H51A C51 H51B 109.5
H51A C51 H51C 109.5
H51B C51 H51C 109.5
C53 C52 H52 107.6
C54 C52 H52 107.6
C54 C52 C53 112.1(18)
O51 C52 H52 107.6
O51 C52 C53 111.8(14)
O51 C52 C54 109.9(14)
C52 C53 H53A 109.5
C52 C53 H53B 109.5
C52 C53 H53C 109.5
H53A C53 H53B 109.5
H53A C53 H53C 109.5
H53B C53 H53C 109.5
C52 C54 H54A 109.5
C52 C54 H54B 109.5
C52 C54 H54C 109.5
H54A C54 H54B 109.5
H54A C54 H54C 109.5
H54B C54 H54C 109.5
O52 C55 C56 115.8(10)
O53 C55 C56 120.2(11)
O53 C55 O52 124.0(10)
C55 C56 C58 106.9(11)
C55 C56 C59 111.3(10)
C57 C56 C55 108.9(11)
C57 C56 C58 110.2(13)
C57 C56 C59 110.5(13)
C58 C56 C59 109.0(12)
C56 C57 H57A 109.5
C56 C57 H57B 109.5
C56 C57 H57C 109.5
H57A C57 H57B 109.5
H57A C57 H57C 109.5
H57B C57 H57C 109.5
C56 C58 H58A 109.5
C56 C58 H58B 109.5
C56 C58 H58C 109.5
H58A C58 H58B 109.5
H58A C58 H58C 109.5
H58B C58 H58C 109.5
C56 C59 H59A 109.5
C56 C59 H59B 109.5
C56 C59 H59C 109.5
H59A C59 H59B 109.5
H59A C59 H59C 109.5
H59B C59 H59C 109.5
O54 C60 C61 117.2(11)
O54 C60 O55 124.6(10)
O55 C60 C61 118.2(11)
C60 C61 C64 104.9(10)
C62 C61 C60 110.9(10)
C62 C61 C63 111.5(11)
C62 C61 C64 110.2(12)
C63 C61 C60 111.3(10)
C63 C61 C64 107.8(12)
C61 C62 H62A 109.5
C61 C62 H62B 109.5
C61 C62 H62C 109.5
H62A C62 H62B 109.5
H62A C62 H62C 109.5
H62B C62 H62C 109.5
C61 C63 H63A 109.5
C61 C63 H63B 109.5
C61 C63 H63C 109.5
H63A C63 H63B 109.5
H63A C63 H63C 109.5
H63B C63 H63C 109.5
C61 C64 H64A 109.5
C61 C64 H64B 109.5
C61 C64 H64C 109.5
H64A C64 H64B 109.5
H64A C64 H64C 109.5
H64B C64 H64C 109.5
O56 C65 C66 118.4(10)
O57 C65 C66 116.8(10)
O57 C65 O56 124.8(9)
C65 C66 C67 107.2(10)
C65 C66 C68 110.5(10)
C67 C66 C68 111.6(12)
C69 C66 C65 109.6(9)
C69 C66 C67 108.9(11)
C69 C66 C68 109.0(12)
C66 C67 H67A 109.5
C66 C67 H67B 109.5
C66 C67 H67C 109.5
H67A C67 H67B 109.5
H67A C67 H67C 109.5
H67B C67 H67C 109.5
C66 C68 H68A 109.5
C66 C68 H68B 109.5
C66 C68 H68C 109.5
H68A C68 H68B 109.5
H68A C68 H68C 109.5
H68B C68 H68C 109.5
C66 C69 H69A 109.5
C66 C69 H69B 109.5
C66 C69 H69C 109.5
H69A C69 H69B 109.5
H69A C69 H69C 109.5
H69B C69 H69C 109.5
O58 C70 C71 117.9(10)
O58 C70 O59 124.1(9)
O59 C70 C71 118.0(10)
C72 C71 C70 112.2(11)
C72 C71 C73 103.9(17)
C73 C71 C70 106.7(11)
C74 C71 C70 111.2(11)
C74 C71 C72 113.7(15)
C74 C71 C73 108.6(16)
C71 C72 H72A 109.5
C71 C72 H72B 109.5
C71 C72 H72C 109.5
H72A C72 H72B 109.5
H72A C72 H72C 109.5
H72B C72 H72C 109.5
C71 C73 H73A 109.5
C71 C73 H73B 109.5
C71 C73 H73C 109.5
H73A C73 H73B 109.5
H73A C73 H73C 109.5
H73B C73 H73C 109.5
C71 C74 H74A 109.5
C71 C74 H74B 109.5
C71 C74 H74C 109.5
H74A C74 H74B 109.5
H74A C74 H74C 109.5
H74B C74 H74C 109.5
O60 C75 C76 117.8(10)
O60 C75 O61 124.7(10)
O61 C75 C76 117.4(11)
C75 C76 C77 107.2(11)
C78 C76 C75 107.4(11)
C78 C76 C77 106.8(14)
C79 C76 C75 112.0(10)
C79 C76 C77 109.8(13)
C79 C76 C78 113.4(14)
C76 C77 H77A 109.5
C76 C77 H77B 109.5
C76 C77 H77C 109.5
H77A C77 H77B 109.5
H77A C77 H77C 109.5
H77B C77 H77C 109.5
C76 C78 H78A 109.5
C76 C78 H78B 109.5
C76 C78 H78C 109.5
H78A C78 H78B 109.5
H78A C78 H78C 109.5
H78B C78 H78C 109.5
C76 C79 H79A 109.5
C76 C79 H79B 109.5
C76 C79 H79C 109.5
H79A C79 H79B 109.5
H79A C79 H79C 109.5
H79B C79 H79C 109.5
O62 C80 C81 119.4(10)
O62 C80 O63 123.6(10)
O63 C80 C81 117.0(10)
C82 C81 C80 104.8(12)
C83 C81 C80 111.6(11)
C83 C81 C82 108.2(14)
C84 C81 C80 111.9(11)
C84 C81 C82 105.2(17)
C84 C81 C83 114.4(15)
C81 C82 H82A 109.5
C81 C82 H82B 109.5
C81 C82 H82C 109.5
H82A C82 H82B 109.5
H82A C82 H82C 109.5
H82B C82 H82C 109.5
C81 C83 H83A 109.5
C81 C83 H83B 109.5
C81 C83 H83C 109.5
H83A C83 H83B 109.5
H83A C83 H83C 109.5
H83B C83 H83C 109.5
C81 C84 H84A 109.5
C81 C84 H84B 109.5
C81 C84 H84C 109.5
H84A C84 H84B 109.5
H84A C84 H84C 109.5
H84B C84 H84C 109.5
O64 C85 C86 118.5(11)
O65 C85 C86 117.8(10)
O65 C85 O64 123.7(10)
C87 C86 C85 112.1(14)
C87 C86 C88 113.5(18)
C87 C86 C89 103(2)
C88 C86 C85 105.4(13)
C88 C86 C89 112(2)
C89 C86 C85 110.6(12)
C86 C87 H87A 109.5
C86 C87 H87B 109.5
C86 C87 H87C 109.5
H87A C87 H87B 109.5
H87A C87 H87C 109.5
H87B C87 H87C 109.5
C86 C88 H88A 109.5
C86 C88 H88B 109.5
C86 C88 H88C 109.5
H88A C88 H88B 109.5
H88A C88 H88C 109.5
H88B C88 H88C 109.5
C86 C89 H89A 109.5
C86 C89 H89B 109.5
C86 C89 H89C 109.5
H89A C89 H89B 109.5
H89A C89 H89C 109.5
H89B C89 H89C 109.5
O66 C90 C91 116.6(11)
O67 C90 C91 117.5(11)
O67 C90 O66 125.9(9)
C92 C91 C90 110.0(12)
C92 C91 C93 104.7(13)
C93 C91 C90 112.9(12)
C94 C91 C90 111.9(12)
C94 C91 C92 109.7(13)
C94 C91 C93 107.4(12)
C91 C92 H92A 109.5
C91 C92 H92B 109.5
C91 C92 H92C 109.5
H92A C92 H92B 109.5
H92A C92 H92C 109.5
H92B C92 H92C 109.5
C91 C93 H93A 109.5
C91 C93 H93B 109.5
C91 C93 H93C 109.5
H93A C93 H93B 109.5
H93A C93 H93C 109.5
H93B C93 H93C 109.5
C91 C94 H94A 109.5
C91 C94 H94B 109.5
C91 C94 H94C 109.5
H94A C94 H94B 109.5
H94A C94 H94C 109.5
H94B C94 H94C 109.5
O68 C95 C96 118.7(11)
O68 C95 O69 124.6(10)
O69 C95 C96 116.7(10)
C95 C96 C97 109.1(11)
C95 C96 C98 109.1(10)
C97 C96 C98 106.6(14)
C99 C96 C95 107.6(11)
C99 C96 C97 113.4(13)
C99 C96 C98 111.0(17)
C96 C97 H97A 109.5
C96 C97 H97B 109.5
C96 C97 H97C 109.5
H97A C97 H97B 109.5
H97A C97 H97C 109.5
H97B C97 H97C 109.5
C96 C98 H98A 109.5
C96 C98 H98B 109.5
C96 C98 H98C 109.5
H98A C98 H98B 109.5
H98A C98 H98C 109.5
H98B C98 H98C 109.5
C96 C99 H99A 109.5
C96 C99 H99B 109.5
C96 C99 H99C 109.5
H99A C99 H99B 109.5
H99A C99 H99C 109.5
H99B C99 H99C 109.5
H1A O1 H1B 108.8
Ti1 O1 H1A 110.0
Ti1 O1 H1B 109.8
Ti6 O2 Ti5 142.4(4)
Ti2 O3 Ti1 152.6(4)
Ti3 O4 Ti1 140.9(3)
Ti21 O5 Ti1 142.9(4)
Ti4 O6 Ti1 152.0(4)
Ti3 O7 Ti2 124.2(3)
Ti3 O7 Ti7 132.7(3)
Ti7 O7 Ti2 97.6(3)
Ti3 O8 Ti8 128.7(3)
Ti5 O8 Ti3 132.7(3)
Ti5 O8 Ti8 98.0(3)
Ti6 O9 Ti9 98.7(3)
Ti6 O9 Ti21 131.8(3)
Ti21 O9 Ti9 128.6(3)
Ti10 O10 Ti4 97.6(3)
Ti21 O10 Ti4 123.1(3)
Ti21 O10 Ti10 132.8(3)
Ti7 O11 Ti2 102.2(3)
Ti7 O11 Ti11 103.5(3)
Ti11 O11 Ti2 153.2(4)
Ti8 O12 Ti7 106.6(3)
Ti5 O13 Ti8 100.9(3)
Ti5 O13 Ti12 155.4(3)
Ti12 O13 Ti8 101.9(3)
Ti6 O14 Ti9 101.0(3)
Ti6 O14 Ti13 154.7(3)
Ti13 O14 Ti9 101.7(3)
Ti9 O15 Ti10 106.8(3)
Ti10 O16 Ti4 101.2(3)
Ti10 O16 Ti14 103.0(3)
Ti14 O16 Ti4 155.4(3)
Ti11 O17 Ti14 151.9(4)
Ti7 O18 Ti11 100.2(3)
Ti15 O18 Ti7 150.9(4)
Ti15 O18 Ti11 104.0(3)
Ti8 O19 Ti12 101.3(3)
Ti8 O19 Ti16 148.4(4)
Ti16 O19 Ti12 101.5(3)
Ti13 O20 Ti12 140.5(4)
Ti9 O21 Ti13 101.3(3)
Ti9 O21 Ti17 149.0(4)
Ti17 O21 Ti13 101.9(3)
Ti10 O22 Ti14 100.6(3)
Ti18 O22 Ti10 150.2(4)
Ti18 O22 Ti14 103.8(3)
Ti14 O23 Ti18 102.0(3)
Ti19 O23 Ti14 143.3(4)
Ti19 O23 Ti18 100.1(3)
Ti16 O24 Ti15 144.0(4)
Ti12 O25 Ti16 102.6(3)
Ti20 O25 Ti12 143.3(4)
Ti20 O25 Ti16 100.6(3)
Ti13 O26 Ti17 102.6(3)
Ti20 O26 Ti13 142.5(4)
Ti20 O26 Ti17 100.2(3)
Ti18 O27 Ti17 144.7(4)
Ti11 O28 Ti15 103.0(3)
Ti19 O28 Ti11 142.8(4)
Ti19 O28 Ti15 101.4(3)
Ti15 O29 Ti19 101.2(3)
Ti15 O29 Ti22 137.7(4)
Ti22 O29 Ti19 99.5(3)
Ti20 O30 Ti16 100.7(3)
Ti22 O30 Ti16 135.3(3)
Ti22 O30 Ti20 99.6(3)
Ti20 O31 Ti17 100.4(3)
Ti20 O31 Ti22 98.8(3)
Ti22 O31 Ti17 134.5(3)
Ti19 O32 Ti18 99.9(3)
Ti22 O32 Ti18 135.8(4)
Ti22 O32 Ti19 99.6(3)
C1 O34 Ti1 140.5(9)
C10 O35 Ti2 132.5(7)
C13 O36 Ti4 135.0(7)
C4 O37 Ti3 136.7(11)
C7 O38 Ti21 140.8(9)
C16 O39 Ti7 135.1(7)
C16 O39 Ti8 129.8(7)
Ti8 O39 Ti7 95.0(3)
C19 O40 Ti9 130.9(6)
C19 O40 Ti10 133.7(6)
Ti9 O40 Ti10 94.6(3)
C22 O41 Ti11 146.9(8)
C25 O42 Ti14 147.2(9)
C28 O43 Ti12 143.8(10)
C31 O44 Ti13 150.8(9)
C34 O45 Ti15 149.7(11)
C37 O46 Ti16 156.0(11)
C40 O47 Ti17 168.3(10)
C43 O48 Ti18 140.0(8)
C46 O49 Ti19 164.1(8)
C49 O50 Ti20 166.6(14)
C52 O51 Ti22 149.2(9)
C55 O52 Ti2 131.1(7)
C55 O53 Ti3 138.9(7)
C60 O54 Ti4 133.7(7)
C60 O55 Ti21 137.3(7)
C65 O56 Ti3 132.0(7)
C65 O57 Ti5 136.2(7)
C70 O58 Ti21 132.3(7)
C70 O59 Ti6 135.6(7)
C75 O60 Ti2 129.9(7)
C75 O61 Ti7 126.5(7)
C80 O62 Ti4 130.5(7)
C80 O63 Ti10 126.9(7)
C85 O64 Ti8 129.1(7)
C85 O65 Ti5 127.3(7)
C90 O66 Ti5 133.4(7)
C90 O67 Ti6 134.1(7)
C95 O68 Ti9 128.4(7)
C95 O69 Ti6 127.1(7)
O3 Ti1 O1 86.9(3)
O3 Ti1 O4 87.6(3)
O3 Ti1 O5 168.4(3)
O3 Ti1 O6 89.3(3)
O4 Ti1 O1 80.6(3)
O5 Ti1 O1 81.7(2)
O5 Ti1 O4 92.7(3)
O6 Ti1 O1 85.5(3)
O6 Ti1 O4 165.9(3)
O6 Ti1 O5 87.7(3)
O34 Ti1 O1 172.6(3)
O34 Ti1 O3 98.5(3)
O34 Ti1 O4 94.4(3)
O34 Ti1 O5 93.1(3)
O34 Ti1 O6 99.7(3)
O3 Ti2 O7 95.3(3)
O3 Ti2 O11 102.5(3)
O3 Ti2 O35 92.5(3)
O3 Ti2 O52 93.2(3)
O3 Ti2 O60 172.1(3)
O3 Ti2 Ti7 111.1(2)
O7 Ti2 O52 89.2(3)
O7 Ti2 O60 88.2(3)
O7 Ti2 Ti7 40.66(17)
O11 Ti2 O7 77.3(2)
O11 Ti2 O35 96.0(3)
O11 Ti2 O52 160.1(3)
O11 Ti2 O60 85.1(3)
O11 Ti2 Ti7 38.62(19)
O35 Ti2 O7 170.6(3)
O35 Ti2 O52 95.5(3)
O35 Ti2 O60 84.8(3)
O35 Ti2 Ti7 131.0(2)
O52 Ti2 O60 79.8(3)
O52 Ti2 Ti7 123.8(2)
O60 Ti2 Ti7 76.1(2)
O4 Ti3 O7 98.5(3)
O4 Ti3 O8 91.0(3)
O4 Ti3 O37 172.8(3)
O4 Ti3 O53 91.8(3)
O4 Ti3 O56 90.2(3)
O7 Ti3 O8 97.9(3)
O7 Ti3 O37 88.6(3)
O7 Ti3 O53 90.4(3)
O7 Ti3 O56 168.6(3)
O8 Ti3 O37 89.2(3)
O8 Ti3 O53 170.8(3)
O8 Ti3 O56 89.4(3)
O37 Ti3 O56 82.6(3)
O53 Ti3 O37 87.0(3)
O53 Ti3 O56 81.8(3)
O6 Ti4 O10 95.8(3)
O6 Ti4 O16 102.1(3)
O6 Ti4 O36 91.8(3)
O6 Ti4 O54 94.1(3)
O6 Ti4 O62 173.5(3)
O6 Ti4 Ti10 110.1(2)
O10 Ti4 O54 88.8(3)
O10 Ti4 O62 87.5(3)
O10 Ti4 Ti10 40.61(17)
O16 Ti4 O10 78.2(2)
O16 Ti4 O54 160.1(3)
O16 Ti4 O62 84.1(3)
O16 Ti4 Ti10 39.14(18)
O36 Ti4 O10 171.8(3)
O36 Ti4 O16 97.2(3)
O36 Ti4 O54 93.8(3)
O36 Ti4 O62 85.2(3)
O36 Ti4 Ti10 133.1(2)
O54 Ti4 O62 80.3(3)
O54 Ti4 Ti10 123.8(2)
O62 Ti4 Ti10 76.02(19)
O2 Ti5 O8 105.9(3)
O2 Ti5 O13 98.4(3)
O2 Ti5 O57 92.7(3)
O2 Ti5 O65 168.5(3)
O2 Ti5 O66 90.8(3)
O2 Ti5 Ti8 110.77(19)
O8 Ti5 O57 91.9(3)
O8 Ti5 O65 85.3(3)
O8 Ti5 O66 163.2(3)
O8 Ti5 Ti8 42.92(18)
O13 Ti5 O8 82.9(3)
O13 Ti5 O57 168.7(3)
O13 Ti5 O65 85.3(3)
O13 Ti5 O66 94.8(3)
O13 Ti5 Ti8 40.44(19)
O57 Ti5 O65 84.2(3)
O57 Ti5 O66 87.3(3)
O57 Ti5 Ti8 132.5(2)
O65 Ti5 Ti8 79.1(2)
O66 Ti5 O65 77.9(3)
O66 Ti5 Ti8 130.9(2)
O2 Ti6 O9 107.1(3)
O2 Ti6 O14 98.4(3)
O2 Ti6 O59 93.6(3)
O2 Ti6 O67 90.0(3)
O2 Ti6 O69 167.6(3)
O2 Ti6 Ti9 111.15(19)
O9 Ti6 O59 91.8(3)
O9 Ti6 O67 162.9(3)
O9 Ti6 O69 85.2(3)
O9 Ti6 Ti9 42.48(18)
O14 Ti6 O9 82.6(3)
O14 Ti6 O59 167.7(3)
O14 Ti6 O67 95.6(3)
O14 Ti6 O69 84.9(3)
O14 Ti6 Ti9 40.51(19)
O59 Ti6 O67 86.6(3)
O59 Ti6 O69 83.7(3)
O59 Ti6 Ti9 131.8(2)
O67 Ti6 O69 77.8(3)
O67 Ti6 Ti9 131.8(2)
O69 Ti6 Ti9 79.1(2)
O7 Ti7 O39 96.4(3)
O7 Ti7 O61 90.5(3)
O7 Ti7 Ti2 41.72(18)
O7 Ti7 Ti8 89.37(18)
O7 Ti7 Ti11 116.81(19)
O11 Ti7 O7 78.9(3)
O11 Ti7 O18 78.9(3)
O11 Ti7 O39 174.2(3)
O11 Ti7 O61 92.6(3)
O11 Ti7 Ti2 39.20(18)
O11 Ti7 Ti8 140.41(19)
O11 Ti7 Ti11 38.32(18)
O12 Ti7 O7 90.9(2)
O12 Ti7 O11 105.5(3)
O12 Ti7 O18 94.5(3)
O12 Ti7 O39 77.7(3)
O12 Ti7 O61 161.8(3)
O12 Ti7 Ti2 110.49(19)
O12 Ti7 Ti8 36.37(19)
O12 Ti7 Ti11 98.59(19)
O18 Ti7 O7 157.7(3)
O18 Ti7 O39 105.9(3)
O18 Ti7 O61 91.0(3)
O18 Ti7 Ti2 116.7(2)
O18 Ti7 Ti8 107.6(2)
O18 Ti7 Ti11 41.0(2)
O39 Ti7 O61 84.1(3)
O39 Ti7 Ti2 135.3(2)
O39 Ti7 Ti8 41.87(18)
O39 Ti7 Ti11 146.8(2)
O61 Ti7 Ti2 82.2(2)
O61 Ti7 Ti8 125.5(2)
O61 Ti7 Ti11 97.0(2)
Ti2 Ti7 Ti11 77.30(6)
Ti8 Ti7 Ti2 127.15(7)
Ti8 Ti7 Ti11 130.66(8)
O8 Ti8 Ti5 39.06(17)
O8 Ti8 Ti7 88.58(17)
O8 Ti8 Ti12 116.09(18)
O12 Ti8 O8 84.2(2)
O12 Ti8 O13 107.2(3)
O12 Ti8 O19 102.2(3)
O12 Ti8 O39 79.6(3)
O12 Ti8 O64 159.1(3)
O12 Ti8 Ti5 101.23(19)
O12 Ti8 Ti7 37.02(19)
O12 Ti8 Ti12 111.2(2)
O13 Ti8 O8 77.4(2)
O13 Ti8 O39 173.1(3)
O13 Ti8 O64 87.1(3)
O13 Ti8 Ti5 38.67(17)
O13 Ti8 Ti7 143.4(2)
O13 Ti8 Ti12 38.78(17)
O19 Ti8 O8 157.1(3)
O19 Ti8 O13 79.7(3)
O19 Ti8 O39 100.1(3)
O19 Ti8 O64 95.2(3)
O19 Ti8 Ti5 118.2(2)
O19 Ti8 Ti7 109.9(2)
O19 Ti8 Ti12 41.0(2)
O39 Ti8 O8 102.7(3)
O39 Ti8 O64 86.1(3)
O39 Ti8 Ti5 140.2(2)
O39 Ti8 Ti7 43.12(19)
O39 Ti8 Ti12 140.3(2)
O64 Ti8 O8 84.2(3)
O64 Ti8 Ti5 80.3(2)
O64 Ti8 Ti7 125.3(2)
O64 Ti8 Ti12 89.5(2)
Ti5 Ti8 Ti12 77.16(6)
Ti7 Ti8 Ti5 122.71(7)
Ti7 Ti8 Ti12 140.32(8)
O9 Ti9 O68 83.6(3)
O9 Ti9 Ti6 38.83(17)
O9 Ti9 Ti10 89.46(18)
O9 Ti9 Ti13 115.74(18)
O14 Ti9 O9 77.0(2)
O14 Ti9 O40 172.1(3)
O14 Ti9 O68 87.4(3)
O14 Ti9 Ti6 38.48(17)
O14 Ti9 Ti10 144.39(19)
O14 Ti9 Ti13 38.91(17)
O15 Ti9 O9 85.1(3)
O15 Ti9 O14 108.4(3)
O15 Ti9 O21 103.1(3)
O15 Ti9 O40 79.5(3)
O15 Ti9 O68 157.9(3)
O15 Ti9 Ti6 102.2(2)
O15 Ti9 Ti10 36.81(19)
O15 Ti9 Ti13 113.4(2)
O21 Ti9 O9 156.6(3)
O21 Ti9 O14 79.6(3)
O21 Ti9 O40 99.6(3)
O21 Ti9 O68 94.7(3)
O21 Ti9 Ti6 117.8(2)
O21 Ti9 Ti10 110.3(2)
O21 Ti9 Ti13 40.9(2)
O40 Ti9 O9 103.5(3)
O40 Ti9 O68 84.9(3)
O40 Ti9 Ti6 140.6(2)
O40 Ti9 Ti10 43.29(19)
O40 Ti9 Ti13 139.1(2)
O68 Ti9 Ti6 80.4(2)
O68 Ti9 Ti10 124.1(2)
O68 Ti9 Ti13 88.6(2)
Ti6 Ti9 Ti13 76.95(6)
Ti10 Ti9 Ti6 123.44(7)
Ti10 Ti9 Ti13 141.84(8)
O10 Ti10 O40 96.5(3)
O10 Ti10 O63 90.5(3)
O10 Ti10 Ti4 41.75(18)
O10 Ti10 Ti9 89.24(18)
O10 Ti10 Ti14 117.79(19)
O15 Ti10 O10 90.8(3)
O15 Ti10 O16 106.2(3)
O15 Ti10 O22 94.1(3)
O15 Ti10 O40 77.9(3)
O15 Ti10 O63 162.0(3)
O15 Ti10 Ti4 109.9(2)
O15 Ti10 Ti9 36.38(18)
O15 Ti10 Ti14 98.14(19)
O16 Ti10 O10 79.8(2)
O16 Ti10 O22 78.4(3)
O16 Ti10 O40 174.4(3)
O16 Ti10 O63 91.7(3)
O16 Ti10 Ti4 39.65(17)
O16 Ti10 Ti9 141.3(2)
O16 Ti10 Ti14 38.53(17)
O22 Ti10 O10 158.2(3)
O22 Ti10 O40 105.2(3)
O22 Ti10 O63 91.3(3)
O22 Ti10 Ti4 117.1(2)
O22 Ti10 Ti9 107.2(2)
O22 Ti10 Ti14 40.5(2)
O40 Ti10 O63 84.1(3)
O40 Ti10 Ti4 135.7(2)
O40 Ti10 Ti9 42.12(19)
O40 Ti10 Ti14 145.6(2)
O63 Ti10 Ti4 82.66(19)
O63 Ti10 Ti9 125.7(2)
O63 Ti10 Ti14 97.1(2)
Ti4 Ti10 Ti14 78.11(6)
Ti9 Ti10 Ti4 126.74(7)
Ti9 Ti10 Ti14 129.99(8)
O11 Ti11 O18 76.6(3)
O11 Ti11 O28 150.6(3)
O11 Ti11 Ti7 38.21(19)
O11 Ti11 Ti15 112.9(2)
O17 Ti11 O11 98.7(3)
O17 Ti11 O18 135.6(3)
O17 Ti11 O28 93.4(3)
O17 Ti11 Ti7 119.6(2)
O17 Ti11 Ti15 120.8(2)
O18 Ti11 Ti7 38.76(18)
O18 Ti11 Ti15 36.86(18)
O28 Ti11 O18 76.1(3)
O28 Ti11 Ti7 113.0(2)
O28 Ti11 Ti15 39.2(2)
O41 Ti11 O11 101.3(3)
O41 Ti11 O17 110.7(3)
O41 Ti11 O18 113.6(3)
O41 Ti11 O28 99.2(3)
O41 Ti11 Ti7 116.5(3)
O41 Ti11 Ti15 110.2(3)
Ti7 Ti11 Ti15 74.74(6)
O13 Ti12 O19 76.9(3)
O13 Ti12 Ti8 39.28(18)
O13 Ti12 Ti16 111.77(19)
O19 Ti12 Ti8 37.74(18)
O19 Ti12 Ti16 38.32(19)
O20 Ti12 O13 93.9(3)
O20 Ti12 O19 146.8(3)
O20 Ti12 O25 92.2(3)
O20 Ti12 Ti8 127.0(2)
O20 Ti12 Ti16 125.9(2)
O25 Ti12 O13 143.5(3)
O25 Ti12 O19 78.4(3)
O25 Ti12 Ti8 112.8(2)
O25 Ti12 Ti16 40.1(2)
O43 Ti12 O13 107.9(3)
O43 Ti12 O19 106.1(3)
O43 Ti12 O20 107.1(3)
O43 Ti12 O25 104.6(3)
O43 Ti12 Ti8 110.2(3)
O43 Ti12 Ti16 108.6(3)
Ti8 Ti12 Ti16 74.42(6)
O14 Ti13 O21 77.0(2)
O14 Ti13 Ti9 39.37(18)
O14 Ti13 Ti17 111.63(19)
O20 Ti13 O14 92.8(3)
O20 Ti13 O21 145.5(3)
O20 Ti13 O26 92.4(3)
O20 Ti13 Ti9 126.2(2)
O20 Ti13 Ti17 125.7(2)
O21 Ti13 Ti9 37.81(17)
O21 Ti13 Ti17 38.07(17)
O26 Ti13 O14 142.8(3)
O26 Ti13 O21 77.9(3)
O26 Ti13 Ti9 112.6(2)
O26 Ti13 Ti17 39.9(2)
O44 Ti13 O14 107.8(3)
O44 Ti13 O20 108.0(3)
O44 Ti13 O21 106.5(3)
O44 Ti13 O26 105.5(3)
O44 Ti13 Ti9 109.6(2)
O44 Ti13 Ti17 108.9(3)
Ti9 Ti13 Ti17 74.44(6)
O16 Ti14 O22 76.8(3)
O16 Ti14 O23 152.3(3)
O16 Ti14 Ti10 38.45(18)
O16 Ti14 Ti18 113.69(19)
O17 Ti14 O16 98.0(3)
O17 Ti14 O22 133.9(3)
O17 Ti14 O23 92.8(3)
O17 Ti14 Ti10 117.6(2)
O17 Ti14 Ti18 119.5(2)
O22 Ti14 Ti10 38.94(17)
O22 Ti14 Ti18 37.34(18)
O23 Ti14 O22 77.4(3)
O23 Ti14 Ti10 114.4(2)
O23 Ti14 Ti18 40.0(2)
O42 Ti14 O16 101.8(3)
O42 Ti14 O17 111.6(3)
O42 Ti14 O22 114.4(3)
O42 Ti14 O23 97.8(3)
O42 Ti14 Ti10 118.1(3)
O42 Ti14 Ti18 110.4(2)
Ti10 Ti14 Ti18 75.26(6)
O18 Ti15 O28 76.9(3)
O18 Ti15 O29 142.4(3)
O18 Ti15 Ti11 39.2(2)
O18 Ti15 Ti19 109.8(2)
O24 Ti15 O18 96.9(3)
O24 Ti15 O28 153.7(3)
O24 Ti15 O29 94.2(3)
O24 Ti15 Ti11 131.6(2)
O24 Ti15 Ti19 128.4(2)
O28 Ti15 Ti11 37.75(18)
O28 Ti15 Ti19 37.75(19)
O29 Ti15 O28 77.3(3)
O29 Ti15 Ti11 111.2(2)
O29 Ti15 Ti19 39.6(2)
O45 Ti15 O18 106.9(3)
O45 Ti15 O24 104.4(3)
O45 Ti15 O28 101.9(3)
O45 Ti15 O29 104.9(3)
O45 Ti15 Ti11 107.6(3)
O45 Ti15 Ti19 108.5(3)
Ti19 Ti15 Ti11 72.83(6)
O19 Ti16 O25 77.4(3)
O19 Ti16 O30 143.1(3)
O19 Ti16 Ti12 40.1(2)
O19 Ti16 Ti20 110.0(2)
O24 Ti16 O19 97.9(3)
O24 Ti16 O25 156.3(3)
O24 Ti16 O30 94.8(3)
O24 Ti16 Ti12 134.4(2)
O24 Ti16 Ti20 129.2(2)
O25 Ti16 Ti12 37.33(19)
O25 Ti16 Ti20 37.8(2)
O30 Ti16 O25 77.2(3)
O30 Ti16 Ti12 111.1(2)
O30 Ti16 Ti20 39.5(2)
O46 Ti16 O19 105.7(3)
O46 Ti16 O24 104.0(3)
O46 Ti16 O25 99.6(3)
O46 Ti16 O30 104.5(3)
O46 Ti16 Ti12 104.8(3)
O46 Ti16 Ti20 107.9(3)
Ti20 Ti16 Ti12 72.43(7)
O21 Ti17 O26 77.4(3)
O21 Ti17 O31 142.7(3)
O21 Ti17 Ti13 40.0(2)
O21 Ti17 Ti20 109.6(2)
O26 Ti17 Ti13 37.48(18)
O26 Ti17 Ti20 38.23(19)
O27 Ti17 O21 97.7(3)
O27 Ti17 O26 156.1(3)
O27 Ti17 O31 94.2(3)
O27 Ti17 Ti13 134.3(2)
O27 Ti17 Ti20 128.2(2)
O31 Ti17 O26 77.5(3)
O31 Ti17 Ti13 111.6(2)
O31 Ti17 Ti20 39.5(2)
O47 Ti17 O21 105.8(3)
O47 Ti17 O26 100.0(3)
O47 Ti17 O27 103.7(3)
O47 Ti17 O31 105.4(3)
O47 Ti17 Ti13 104.7(3)
O47 Ti17 Ti20 109.5(3)
Ti20 Ti17 Ti13 72.70(7)
O22 Ti18 O23 76.9(3)
O22 Ti18 O32 144.1(3)
O22 Ti18 Ti14 38.9(2)
O22 Ti18 Ti19 110.0(2)
O23 Ti18 Ti14 38.00(18)
O23 Ti18 Ti19 38.24(19)
O27 Ti18 O22 97.5(3)
O27 Ti18 O23 155.3(3)
O27 Ti18 O32 94.6(3)
O27 Ti18 Ti14 132.2(2)
O27 Ti18 Ti19 128.8(2)
O32 Ti18 O23 78.0(3)
O32 Ti18 Ti14 112.5(2)
O32 Ti18 Ti19 40.0(2)
O48 Ti18 O22 105.9(3)
O48 Ti18 O23 101.7(3)
O48 Ti18 O27 103.0(3)
O48 Ti18 O32 104.1(3)
O48 Ti18 Ti14 107.2(2)
O48 Ti18 Ti19 109.4(3)
Ti19 Ti18 Ti14 73.29(6)
O23 Ti19 O29 142.2(3)
O23 Ti19 O32 81.6(3)
O23 Ti19 Ti15 124.4(2)
O23 Ti19 Ti18 41.7(2)
O23 Ti19 Ti22 114.0(2)
O28 Ti19 O23 95.0(3)
O28 Ti19 O29 80.0(3)
O28 Ti19 O32 141.7(3)
O28 Ti19 Ti15 40.8(2)
O28 Ti19 Ti18 123.4(2)
O28 Ti19 Ti22 112.7(2)
O29 Ti19 O32 79.9(3)
O29 Ti19 Ti15 39.2(2)
O29 Ti19 Ti18 111.6(2)
O29 Ti19 Ti22 40.1(2)
O32 Ti19 Ti15 112.0(2)
O32 Ti19 Ti18 40.1(2)
O32 Ti19 Ti22 39.9(2)
O49 Ti19 O23 108.9(3)
O49 Ti19 O28 107.5(3)
O49 Ti19 O29 108.3(3)
O49 Ti19 O32 109.7(3)
O49 Ti19 Ti15 115.0(3)
O49 Ti19 Ti18 118.8(3)
O49 Ti19 Ti22 116.5(3)
Ti18 Ti19 Ti15 125.38(8)
Ti22 Ti19 Ti15 74.42(7)
Ti22 Ti19 Ti18 74.38(7)
O25 Ti20 O26 93.3(3)
O25 Ti20 O30 81.2(3)
O25 Ti20 O31 142.3(3)
O25 Ti20 Ti16 41.5(2)
O25 Ti20 Ti17 122.0(2)
O25 Ti20 Ti22 113.4(2)
O26 Ti20 O30 142.1(3)
O26 Ti20 O31 81.4(3)
O26 Ti20 Ti16 122.5(2)
O26 Ti20 Ti17 41.6(2)
O26 Ti20 Ti22 114.1(2)
O30 Ti20 Ti16 39.8(2)
O30 Ti20 Ti17 111.8(2)
O30 Ti20 Ti22 39.9(2)
O31 Ti20 O30 80.6(3)
O31 Ti20 Ti16 112.2(2)
O31 Ti20 Ti17 40.1(2)
O31 Ti20 Ti22 40.8(2)
O50 Ti20 O25 108.7(4)
O50 Ti20 O26 108.3(3)
O50 Ti20 O30 109.0(3)
O50 Ti20 O31 108.4(3)
O50 Ti20 Ti16 117.8(3)
O50 Ti20 Ti17 118.0(3)
O50 Ti20 Ti22 116.6(3)
Ti17 Ti20 Ti16 123.62(8)
Ti22 Ti20 Ti16 74.10(7)
Ti22 Ti20 Ti17 74.67(7)
O5 Ti21 O9 93.7(3)
O5 Ti21 O10 99.8(3)
O5 Ti21 O38 173.7(3)
O5 Ti21 O55 95.1(3)
O5 Ti21 O58 92.7(3)
O9 Ti21 O38 85.4(3)
O9 Ti21 O55 167.4(3)
O9 Ti21 O58 88.7(3)
O10 Ti21 O9 97.6(3)
O10 Ti21 O38 86.4(3)
O10 Ti21 O55 89.8(3)
O10 Ti21 O58 165.5(3)
O55 Ti21 O38 84.9(3)
O55 Ti21 O58 81.9(3)
O58 Ti21 O38 81.1(3)
O29 Ti22 I1 78.3(2)
O29 Ti22 O31 155.6(3)
O29 Ti22 Ti19 40.4(2)
O29 Ti22 Ti20 129.2(2)
O30 Ti22 I1 77.00(19)
O30 Ti22 O29 94.1(3)
O30 Ti22 O31 80.8(3)
O30 Ti22 O32 156.3(3)
O30 Ti22 Ti19 129.6(2)
O30 Ti22 Ti20 40.5(2)
O31 Ti22 I1 77.36(18)
O31 Ti22 Ti19 129.6(2)
O31 Ti22 Ti20 40.4(2)
O32 Ti22 I1 79.3(2)
O32 Ti22 O29 80.8(3)
O32 Ti22 O31 94.3(3)
O32 Ti22 Ti19 40.4(2)
O32 Ti22 Ti20 129.6(2)
O51 Ti22 I1 177.4(3)
O51 Ti22 O29 100.8(3)
O51 Ti22 O30 100.7(3)
O51 Ti22 O31 103.5(3)
O51 Ti22 O32 103.0(3)
O51 Ti22 Ti19 107.1(3)
O51 Ti22 Ti20 107.7(3)
Ti19 Ti22 I1 73.81(5)
Ti20 Ti22 I1 71.32(5)
Ti20 Ti22 Ti19 145.13(8)
I2AA I1AA I2 52.4(3)
I2AA I1AA I6 23.6(2)
I6 I1AA I2 73.8(4)
I2AA I2 I1AA 58.5(3)
I2AA I2 I5 147.7(6)
I3 I2 I4 56.6(4)
I5 I2 I1AA 153.5(7)
I5 I2 I3 167.8(5)
I5 I2 I4 135.0(5)
I1AA I2AA I3AA 173.5(3)
I2 I2AA I1AA 69.1(3)
I2 I2AA I3AA 106.8(5)
I6 I2AA I1AA 79.0(6)
I6 I2AA I2 137.7(7)
I6 I2AA I3AA 102.1(8)
I4 I3 I2 62.1(4)
I6 I3 I2 91.2(5)
I6 I3 I4 33.3(4)
I3 I4 I2 61.3(3)
I4AA I4 I2 118.5(4)
I4AA I4 I3 178.3(5)
I6 I4 I2 97.0(6)
I6 I4 I3 40.8(5)
I6 I4 I4AA 140.2(7)
I2AA I6 I1AA 77.4(7)
I3 I6 I7 153.5(5)
I4 I6 I3 105.9(8)
I4 I6 I7 98.8(6)
C101 C100 H100 107.9
C102 C100 H100 107.9
C102 C100 C101 112.3(13)
O33 C100 H100 107.9
O33 C100 C101 110.2(12)
O33 C100 C102 110.3(12)
C100 C101 H10A 109.5
C100 C101 H10B 109.5
C100 C101 H10C 109.5
H10A C101 H10B 109.5
H10A C101 H10C 109.5
H10B C101 H10C 109.5
C100 C102 H10D 109.5
C100 C102 H10E 109.5
C100 C102 H10F 109.5
H10D C102 H10E 109.5
H10D C102 H10F 109.5
H10E C102 H10F 109.5
C100 O33 H33 109.5

loop_
_geom_bond_atom_site_label_1
_geom_bond_atom_site_label_2
_geom_bond_distance
C1 H1 1.0000
C1 C2 1.44(3)
C1 C3 1.29(2)
C1 O34 1.366(15)
C2 H2A 0.9800
C2 H2B 0.9800
C2 H2C 0.9800
C3 H3A 0.9800
C3 H3B 0.9800
C3 H3C 0.9800
C4 H4 1.0000
C4 C5 1.45(3)
C4 C6 1.47(3)
C4 O37 1.41(2)
C5 H5A 0.9800
C5 H5B 0.9800
C5 H5C 0.9800
C6 H6A 0.9800
C6 H6B 0.9800
C6 H6C 0.9800
C7 H7 1.0000
C7 C8 1.47(3)
C7 C9 1.47(2)
C7 O38 1.384(15)
C8 H8A 0.9800
C8 H8B 0.9800
C8 H8C 0.9800
C9 H9A 0.9800
C9 H9B 0.9800
C9 H9C 0.9800
C10 H10 1.0000
C10 C11 1.509(16)
C10 C12 1.540(16)
C10 O35 1.455(12)
C11 H11A 0.9800
C11 H11B 0.9800
C11 H11C 0.9800
C12 H12A 0.9800
C12 H12B 0.9800
C12 H12C 0.9800
C13 H13 1.0000
C13 C14 1.527(18)
C13 C15 1.517(19)
C13 O36 1.463(13)
C14 H14A 0.9800
C14 H14B 0.9800
C14 H14C 0.9800
C15 H15A 0.9800
C15 H15B 0.9800
C15 H15C 0.9800
C16 H16 1.0000
C16 C17 1.44(2)
C16 C18 1.459(19)
C16 O39 1.443(15)
C17 H17A 0.9800
C17 H17B 0.9800
C17 H17C 0.9800
C18 H18A 0.9800
C18 H18B 0.9800
C18 H18C 0.9800
C19 H19 1.0000
C19 C20 1.415(17)
C19 C21 1.519(10)
C19 O40 1.434(12)
C20 H20A 0.9800
C20 H20B 0.9800
C20 H20C 0.9800
C21 H21A 0.9800
C21 H21B 0.9800
C21 H21C 0.9800
C22 H22 1.0000
C22 C23 1.53(2)
C22 C24 1.50(2)
C22 O41 1.421(13)
C23 H23A 0.9800
C23 H23B 0.9800
C23 H23C 0.9800
C24 H24A 0.9800
C24 H24B 0.9800
C24 H24C 0.9800
C25 H25 1.0000
C25 C26 1.39(3)
C25 C27 1.38(2)
C25 O42 1.399(14)
C26 H26A 0.9800
C26 H26B 0.9800
C26 H26C 0.9800
C27 H27A 0.9800
C27 H27B 0.9800
C27 H27C 0.9800
C28 H28 1.0000
C28 C29 1.44(3)
C28 C30 1.45(3)
C28 O43 1.416(14)
C29 H29A 0.9800
C29 H29B 0.9800
C29 H29C 0.9800
C30 H30A 0.9800
C30 H30B 0.9800
C30 H30C 0.9800
C31 H31 1.0000
C31 C32 1.43(2)
C31 C33 1.46(2)
C31 O44 1.432(14)
C32 H32A 0.9800
C32 H32B 0.9800
C32 H32C 0.9800
C33 H33A 0.9800
C33 H33B 0.9800
C33 H33C 0.9800
C34 H34 1.0000
C34 C35 1.42(3)
C34 C36 1.51(2)
C34 O45 1.391(17)
C35 H35A 0.9800
C35 H35B 0.9800
C35 H35C 0.9800
C36 H36A 0.9800
C36 H36B 0.9800
C36 H36C 0.9800
C37 H37 1.0000
C37 C38 1.545(10)
C37 C39 1.544(10)
C37 O46 1.398(19)
C38 H38A 0.9800
C38 H38B 0.9800
C38 H38C 0.9800
C39 H39A 0.9800
C39 H39B 0.9800
C39 H39C 0.9800
C40 H40 1.0000
C40 C41 1.52(3)
C40 C42 1.46(2)
C40 O47 1.409(17)
C41 H41A 0.9800
C41 H41B 0.9800
C41 H41C 0.9800
C42 H42A 0.9800
C42 H42B 0.9800
C42 H42C 0.9800
C43 H43 1.0000
C43 C44 1.48(2)
C43 C45 1.50(2)
C43 O48 1.425(14)
C44 H44A 0.9800
C44 H44B 0.9800
C44 H44C 0.9800
C45 H45A 0.9800
C45 H45B 0.9800
C45 H45C 0.9800
C46 H46 1.0000
C46 C47 1.477(19)
C46 C48 1.46(2)
C46 O49 1.392(13)
C47 H47A 0.9800
C47 H47B 0.9800
C47 H47C 0.9800
C48 H48A 0.9800
C48 H48B 0.9800
C48 H48C 0.9800
C49 H49 1.0000
C49 C50 1.44(3)
C49 C51 1.36(3)
C49 O50 1.34(2)
C50 H50A 0.9800
C50 H50B 0.9800
C50 H50C 0.9800
C51 H51A 0.9800
C51 H51B 0.9800
C51 H51C 0.9800
C52 H52 1.0000
C52 C53 1.48(3)
C52 C54 1.46(2)
C52 O51 1.397(15)
C53 H53A 0.9800
C53 H53B 0.9800
C53 H53C 0.9800
C54 H54A 0.9800
C54 H54B 0.9800
C54 H54C 0.9800
C55 C56 1.520(15)
C55 O52 1.272(13)
C55 O53 1.238(13)
C56 C57 1.50(2)
C56 C58 1.530(19)
C56 C59 1.564(17)
C57 H57A 0.9800
C57 H57B 0.9800
C57 H57C 0.9800
C58 H58A 0.9800
C58 H58B 0.9800
C58 H58C 0.9800
C59 H59A 0.9800
C59 H59B 0.9800
C59 H59C 0.9800
C60 C61 1.535(14)
C60 O54 1.239(13)
C60 O55 1.264(13)
C61 C62 1.487(17)
C61 C63 1.515(17)
C61 C64 1.539(19)
C62 H62A 0.9800
C62 H62B 0.9800
C62 H62C 0.9800
C63 H63A 0.9800
C63 H63B 0.9800
C63 H63C 0.9800
C64 H64A 0.9800
C64 H64B 0.9800
C64 H64C 0.9800
C65 C66 1.522(14)
C65 O56 1.262(12)
C65 O57 1.255(12)
C66 C67 1.528(17)
C66 C68 1.544(17)
C66 C69 1.513(16)
C67 H67A 0.9800
C67 H67B 0.9800
C67 H67C 0.9800
C68 H68A 0.9800
C68 H68B 0.9800
C68 H68C 0.9800
C69 H69A 0.9800
C69 H69B 0.9800
C69 H69C 0.9800
C70 C71 1.521(14)
C70 O58 1.257(12)
C70 O59 1.270(12)
C71 C72 1.46(2)
C71 C73 1.47(2)
C71 C74 1.453(19)
C72 H72A 0.9800
C72 H72B 0.9800
C72 H72C 0.9800
C73 H73A 0.9800
C73 H73B 0.9800
C73 H73C 0.9800
C74 H74A 0.9800
C74 H74B 0.9800
C74 H74C 0.9800
C75 C76 1.533(15)
C75 O60 1.252(13)
C75 O61 1.262(13)
C76 C77 1.535(19)
C76 C78 1.488(19)
C76 C79 1.462(18)
C77 H77A 0.9800
C77 H77B 0.9800
C77 H77C 0.9800
C78 H78A 0.9800
C78 H78B 0.9800
C78 H78C 0.9800
C79 H79A 0.9800
C79 H79B 0.9800
C79 H79C 0.9800
C80 C81 1.519(16)
C80 O62 1.240(13)
C80 O63 1.285(12)
C81 C82 1.51(2)
C81 C83 1.501(19)
C81 C84 1.47(2)
C82 H82A 0.9800
C82 H82B 0.9800
C82 H82C 0.9800
C83 H83A 0.9800
C83 H83B 0.9800
C83 H83C 0.9800
C84 H84A 0.9800
C84 H84B 0.9800
C84 H84C 0.9800
C85 C86 1.537(16)
C85 O64 1.279(13)
C85 O65 1.258(13)
C86 C87 1.41(2)
C86 C88 1.47(2)
C86 C89 1.49(2)
C87 H87A 0.9800
C87 H87B 0.9800
C87 H87C 0.9800
C88 H88A 0.9800
C88 H88B 0.9800
C88 H88C 0.9800
C89 H89A 0.9800
C89 H89B 0.9800
C89 H89C 0.9800
C90 C91 1.501(14)
C90 O66 1.263(13)
C90 O67 1.263(13)
C91 C92 1.46(2)
C91 C93 1.50(2)
C91 C94 1.41(2)
C92 H92A 0.9800
C92 H92B 0.9800
C92 H92C 0.9800
C93 H93A 0.9800
C93 H93B 0.9800
C93 H93C 0.9800
C94 H94A 0.9800
C94 H94B 0.9800
C94 H94C 0.9800
C95 C96 1.523(15)
C95 O68 1.267(13)
C95 O69 1.270(13)
C96 C97 1.530(18)
C96 C98 1.534(9)
C96 C99 1.44(2)
C97 H97A 0.9800
C97 H97B 0.9800
C97 H97C 0.9800
C98 H98A 0.9800
C98 H98B 0.9800
C98 H98C 0.9800
C99 H99A 0.9800
C99 H99B 0.9800
C99 H99C 0.9800
I1 Ti22 3.1687(19)
O1 H1A 0.8602
O1 H1B 0.8601
O1 Ti1 2.197(6)
O2 Ti5 1.827(6)
O2 Ti6 1.824(7)
O3 Ti1 1.915(6)
O3 Ti2 1.718(7)
O4 Ti1 1.998(7)
O4 Ti3 1.861(7)
O5 Ti1 1.997(6)
O5 Ti21 1.773(7)
O6 Ti1 1.917(7)
O6 Ti4 1.720(7)
O7 Ti2 2.028(6)
O7 Ti3 1.904(6)
O7 Ti7 1.985(6)
O8 Ti3 1.936(6)
O8 Ti5 1.898(6)
O8 Ti8 2.051(6)
O9 Ti6 1.892(6)
O9 Ti9 2.038(6)
O9 Ti21 1.952(6)
O10 Ti4 2.020(6)
O10 Ti10 1.974(6)
O10 Ti21 1.932(6)
O11 Ti2 1.952(6)
O11 Ti7 1.928(6)
O11 Ti11 1.933(6)
O12 Ti7 1.850(6)
O12 Ti8 1.822(6)
O13 Ti5 1.898(6)
O13 Ti8 1.970(6)
O13 Ti12 1.949(6)
O14 Ti6 1.891(6)
O14 Ti9 1.974(6)
O14 Ti13 1.955(6)
O15 Ti9 1.826(6)
O15 Ti10 1.844(6)
O16 Ti4 1.956(6)
O16 Ti10 1.935(6)
O16 Ti14 1.938(6)
O17 Ti11 1.815(7)
O17 Ti14 1.822(7)
O18 Ti7 1.929(6)
O18 Ti11 2.021(7)
O18 Ti15 1.919(6)
O19 Ti8 1.900(6)
O19 Ti12 2.037(7)
O19 Ti16 1.959(7)
O20 Ti12 1.822(7)
O20 Ti13 1.809(7)
O21 Ti9 1.905(6)
O21 Ti13 2.033(7)
O21 Ti17 1.950(6)
O22 Ti10 1.938(6)
O22 Ti14 2.002(7)
O22 Ti18 1.935(6)
O23 Ti14 1.950(6)
O23 Ti18 2.037(7)
O23 Ti19 1.895(7)
O24 Ti15 1.818(7)
O24 Ti16 1.810(7)
O25 Ti12 1.924(7)
O25 Ti16 2.043(7)
O25 Ti20 1.890(7)
O26 Ti13 1.929(7)
O26 Ti17 2.035(7)
O26 Ti20 1.898(7)
O27 Ti17 1.830(7)
O27 Ti18 1.793(7)
O28 Ti11 1.951(6)
O28 Ti15 2.016(7)
O28 Ti19 1.888(7)
O29 Ti15 1.949(7)
O29 Ti19 1.964(7)
O29 Ti22 1.950(7)
O30 Ti16 1.975(7)
O30 Ti20 1.959(7)
O30 Ti22 1.937(7)
O31 Ti17 1.976(7)
O31 Ti20 1.953(7)
O31 Ti22 1.966(7)
O32 Ti18 1.971(7)
O32 Ti19 1.966(7)
O32 Ti22 1.945(7)
O34 Ti1 1.783(6)
O35 Ti2 1.957(7)
O36 Ti4 1.952(7)
O37 Ti3 2.043(8)
O38 Ti21 2.174(8)
O39 Ti7 2.021(7)
O39 Ti8 1.973(7)
O40 Ti9 1.982(7)
O40 Ti10 2.027(7)
O41 Ti11 1.771(7)
O42 Ti14 1.771(7)
O43 Ti12 1.759(7)
O44 Ti13 1.754(7)
O45 Ti15 1.763(7)
O46 Ti16 1.747(7)
O47 Ti17 1.748(7)
O48 Ti18 1.768(7)
O49 Ti19 1.760(7)
O50 Ti20 1.753(7)
O51 Ti22 1.756(7)
O52 Ti2 2.029(7)
O53 Ti3 2.021(7)
O54 Ti4 2.039(7)
O55 Ti21 2.018(7)
O56 Ti3 2.073(6)
O57 Ti5 1.994(7)
O58 Ti21 2.070(7)
O59 Ti6 2.007(7)
O60 Ti2 2.162(7)
O61 Ti7 2.055(7)
O62 Ti4 2.174(7)
O63 Ti10 2.045(7)
O64 Ti8 2.050(7)
O65 Ti5 2.128(7)
O66 Ti5 2.027(7)
O67 Ti6 2.040(7)
O68 Ti9 2.049(7)
O69 Ti6 2.110(7)
Ti2 Ti7 3.020(2)
Ti4 Ti10 3.006(2)
Ti5 Ti8 2.983(2)
Ti6 Ti9 2.983(2)
Ti7 Ti8 2.945(2)
Ti7 Ti11 3.032(2)
Ti8 Ti12 3.045(2)
Ti9 Ti10 2.946(2)
Ti9 Ti13 3.047(2)
Ti10 Ti14 3.031(2)
Ti11 Ti15 3.105(3)
Ti12 Ti16 3.096(3)
Ti13 Ti17 3.094(3)
Ti14 Ti18 3.098(2)
Ti15 Ti19 3.023(3)
Ti16 Ti20 3.028(3)
Ti17 Ti20 3.019(3)
Ti18 Ti19 3.015(3)
Ti19 Ti22 2.988(3)
Ti20 Ti22 2.976(3)
I1AA I2 3.028(11)
I1AA I2AA 2.763(7)
I1AA I6 2.779(11)
I2 I2AA 2.570(17)
I2 I3 2.906(15)
I2 I4 2.929(17)
I2 I5 2.680(18)
I2AA I3AA 2.775(11)
I2AA I6 1.135(10)
I3 I4 2.766(12)
I3 I6 1.879(12)
I4 I4AA 2.663(11)
I4 I6 1.580(12)
I6 I7 3.139(19)
C100 H100 1.0000
C100 C101 1.482(18)
C100 C102 1.460(19)
C100 O33 1.435(14)
C101 H10A 0.9800
C101 H10B 0.9800
C101 H10C 0.9800
C102 H10D 0.9800
C102 H10E 0.9800
C102 H10F 0.9800
O33 H33 0.8400

loop_
_geom_torsion_atom_site_label_1
_geom_torsion_atom_site_label_2
_geom_torsion_atom_site_label_3
_geom_torsion_atom_site_label_4
_geom_torsion
C1 O34 Ti1 O3 149.3(18)
C1 O34 Ti1 O4 61.1(18)
C1 O34 Ti1 O5 -31.9(18)
C1 O34 Ti1 O6 -120.0(18)
C2 C1 O34 Ti1 165.6(17)
C3 C1 O34 Ti1 -53(3)
C5 C4 O37 Ti3 108(2)
C6 C4 O37 Ti3 -112(2)
C8 C7 O38 Ti21 -145(3)
C9 C7 O38 Ti21 79(2)
C11 C10 O35 Ti2 -146.1(8)
C12 C10 O35 Ti2 91.1(11)
C14 C13 O36 Ti4 150.5(9)
C15 C13 O36 Ti4 -83.5(13)
C17 C16 O39 Ti7 101.7(16)
C17 C16 O39 Ti8 -74.4(18)
C18 C16 O39 Ti7 -82(3)
C18 C16 O39 Ti8 102(3)
C20 C19 O40 Ti9 104.5(12)
C20 C19 O40 Ti10 -62.4(15)
C21 C19 O40 Ti9 -117(2)
C21 C19 O40 Ti10 76(2)
C22 O41 Ti11 O11 178.0(16)
C22 O41 Ti11 O17 74.1(16)
C22 O41 Ti11 O18 -101.9(16)
C22 O41 Ti11 O28 -23.2(17)
C22 O41 Ti11 Ti7 -144.8(16)
C22 O41 Ti11 Ti15 -62.2(17)
C23 C22 O41 Ti11 77(2)
C24 C22 O41 Ti11 -50(2)
C25 O42 Ti14 O16 165.2(18)
C25 O42 Ti14 O17 -91.2(19)
C25 O42 Ti14 O22 84.4(19)
C25 O42 Ti14 O23 4.8(19)
C25 O42 Ti14 Ti10 127.9(18)
C25 O42 Ti14 Ti18 44.1(19)
C26 C25 O42 Ti14 168(2)
C27 C25 O42 Ti14 -61(3)
C28 O43 Ti12 O13 -157.0(17)
C28 O43 Ti12 O19 121.9(17)
C28 O43 Ti12 O20 -56.9(17)
C28 O43 Ti12 O25 40.0(17)
C28 O43 Ti12 Ti8 161.5(16)
C28 O43 Ti12 Ti16 81.7(17)
C29 C28 O43 Ti12 72(2)
C30 C28 O43 Ti12 -49(3)
C31 O44 Ti13 O14 152.9(18)
C31 O44 Ti13 O20 53.7(19)
C31 O44 Ti13 O21 -125.8(18)
C31 O44 Ti13 O26 -44.0(19)
C31 O44 Ti13 Ti9 -165.5(18)
C31 O44 Ti13 Ti17 -85.8(19)
C32 C31 O44 Ti13 -96(2)
C33 C31 O44 Ti13 37(3)
C34 O45 Ti15 O18 -133(2)
C34 O45 Ti15 O24 -31(2)
C34 O45 Ti15 O28 147(2)
C34 O45 Ti15 O29 68(2)
C34 O45 Ti15 Ti11 -174(2)
C34 O45 Ti15 Ti19 109(2)
C35 C34 O45 Ti15 101(3)
C36 C34 O45 Ti15 -119(2)
C37 O46 Ti16 O19 124(3)
C37 O46 Ti16 O24 22(3)
C37 O46 Ti16 O25 -156(3)
C37 O46 Ti16 O30 -77(3)
C37 O46 Ti16 Ti12 166(3)
C37 O46 Ti16 Ti20 -118(3)
C38 C37 O46 Ti16 -6(4)
C39 C37 O46 Ti16 114(3)
C40 O47 Ti17 O21 -48(5)
C40 O47 Ti17 O26 -128(5)
C40 O47 Ti17 O27 54(5)
C40 O47 Ti17 O31 153(5)
C40 O47 Ti17 Ti13 -89(5)
C40 O47 Ti17 Ti20 -166(5)
C41 C40 O47 Ti17 47(6)
C42 C40 O47 Ti17 -78(5)
C43 O48 Ti18 O22 116.8(13)
C43 O48 Ti18 O23 -163.7(13)
C43 O48 Ti18 O27 15.0(14)
C43 O48 Ti18 O32 -83.2(13)
C43 O48 Ti18 Ti14 157.4(13)
C43 O48 Ti18 Ti19 -124.7(13)
C44 C43 O48 Ti18 -158.5(9)
C45 C43 O48 Ti18 73.6(18)
C46 O49 Ti19 O23 101(3)
C46 O49 Ti19 O28 -157(3)
C46 O49 Ti19 O29 -72(3)
C46 O49 Ti19 O32 14(3)
C46 O49 Ti19 Ti15 -114(3)
C46 O49 Ti19 Ti18 57(3)
C46 O49 Ti19 Ti22 -29(3)
C47 C46 O49 Ti19 -137(3)
C48 C46 O49 Ti19 -12(4)
C49 O50 Ti20 O25 -142(7)
C49 O50 Ti20 O26 -42(7)
C49 O50 Ti20 O30 131(7)
C49 O50 Ti20 O31 45(7)
C49 O50 Ti20 Ti16 173(7)
C49 O50 Ti20 Ti17 2(7)
C49 O50 Ti20 Ti22 88(7)
C50 C49 O50 Ti20 -176(5)
C51 C49 O50 Ti20 10(9)
C52 O51 Ti22 O29 -54.4(19)
C52 O51 Ti22 O30 41.9(19)
C52 O51 Ti22 O31 124.9(19)
C52 O51 Ti22 O32 -137.4(18)
C52 O51 Ti22 Ti19 -95.7(19)
C52 O51 Ti22 Ti20 83.1(19)
C53 C52 O51 Ti22 63(3)
C54 C52 O51 Ti22 -63(3)
C56 C55 O52 Ti2 166.4(8)
C56 C55 O53 Ti3 170.6(9)
C61 C60 O54 Ti4 -176.6(7)
C61 C60 O55 Ti21 -172.2(8)
C66 C65 O56 Ti3 175.2(7)
C66 C65 O57 Ti5 155.7(8)
C71 C70 O58 Ti21 -171.1(7)
C71 C70 O59 Ti6 -156.8(8)
C76 C75 O60 Ti2 -177.5(7)
C76 C75 O61 Ti7 170.7(8)
C81 C80 O62 Ti4 179.1(8)
C81 C80 O63 Ti10 -172.9(8)
C86 C85 O64 Ti8 -168.9(9)
C86 C85 O65 Ti5 172.4(9)
C91 C90 O66 Ti5 162.8(7)
C91 C90 O67 Ti6 -163.5(7)
C96 C95 O68 Ti9 173.7(8)
C96 C95 O69 Ti6 -178.8(8)
O52 C55 C56 C57 61.7(16)
O52 C55 C56 C58 -57.4(15)
O52 C55 C56 C59 -176.3(12)
O52 C55 O53 Ti3 -10(2)
O53 C55 C56 C57 -118.9(15)
O53 C55 C56 C58 122.1(13)
O53 C55 C56 C59 3.2(18)
O53 C55 O52 Ti2 -13.0(19)
O54 C60 C61 C62 42.8(15)
O54 C60 C61 C63 167.5(12)
O54 C60 C61 C64 -76.2(14)
O54 C60 O55 Ti21 5.3(19)
O55 C60 C61 C62 -139.5(12)
O55 C60 C61 C63 -14.8(16)
O55 C60 C61 C64 101.5(13)
O55 C60 O54 Ti4 5.8(18)
O56 C65 C66 C67 111.4(12)
O56 C65 C66 C68 -10.4(16)
O56 C65 C66 C69 -130.5(12)
O56 C65 O57 Ti5 -21.5(18)
O57 C65 C66 C67 -65.9(13)
O57 C65 C66 C68 172.2(12)
O57 C65 C66 C69 52.2(14)
O57 C65 O56 Ti3 -7.6(17)
O58 C70 C71 C72 -173.4(15)
O58 C70 C71 C73 73.4(18)
O58 C70 C71 C74 -44.8(17)
O58 C70 O59 Ti6 22.8(17)
O59 C70 C71 C72 6.2(18)
O59 C70 C71 C73 -107.0(16)
O59 C70 C71 C74 134.8(15)
O59 C70 O58 Ti21 9.4(17)
O60 C75 C76 C77 -52.9(16)
O60 C75 C76 C78 61.5(17)
O60 C75 C76 C79 -173.4(13)
O60 C75 O61 Ti7 -8.6(17)
O61 C75 C76 C77 127.8(13)
O61 C75 C76 C78 -117.8(15)
O61 C75 C76 C79 7.3(18)
O61 C75 O60 Ti2 1.8(18)
O62 C80 C81 C82 80.7(16)
O62 C80 C81 C83 -36.2(18)
O62 C80 C81 C84 -165.8(16)
O62 C80 O63 Ti10 5.2(17)
O63 C80 C81 C82 -101.2(15)
O63 C80 C81 C83 141.9(14)
O63 C80 C81 C84 12(2)
O63 C80 O62 Ti4 1.1(18)
O64 C85 C86 C87 -127.6(17)
O64 C85 C86 C88 108.5(18)
O64 C85 C86 C89 -13(2)
O64 C85 O65 Ti5 -6.2(19)
O65 C85 C86 C87 54(2)
O65 C85 C86 C88 -70(2)
O65 C85 C86 C89 169(2)
O65 C85 O64 Ti8 9.7(19)
O66 C90 C91 C92 -88.9(18)
O66 C90 C91 C93 27.6(18)
O66 C90 C91 C94 149.0(18)
O66 C90 O67 Ti6 13.8(18)
O67 C90 C91 C92 88.7(18)
O67 C90 C91 C93 -154.8(15)
O67 C90 C91 C94 -33(2)
O67 C90 O66 Ti5 -14.5(18)
O68 C95 C96 C97 -138.4(12)
O68 C95 C96 C98 -22(2)
O68 C95 C96 C99 98.2(15)
O68 C95 O69 Ti6 2.8(18)
O69 C95 C96 C97 43.1(16)
O69 C95 C96 C98 159.2(16)
O69 C95 C96 C99 -80.3(16)
O69 C95 O68 Ti9 -7.9(18)
Ti1 O3 Ti2 O7 13.8(9)
Ti1 O3 Ti2 O11 -64.4(9)
Ti1 O3 Ti2 O35 -161.0(8)
Ti1 O3 Ti2 O52 103.3(8)
Ti1 O3 Ti2 Ti7 -24.9(9)
Ti1 O4 Ti3 O7 22.7(6)
Ti1 O4 Ti3 O8 120.8(6)
Ti1 O4 Ti3 O53 -68.0(6)
Ti1 O4 Ti3 O56 -149.8(6)
Ti1 O5 Ti21 O9 -115.2(6)
Ti1 O5 Ti21 O10 -16.8(6)
Ti1 O5 Ti21 O55 73.8(6)
Ti1 O5 Ti21 O58 155.9(6)
Ti1 O6 Ti4 O10 -5.6(8)
Ti1 O6 Ti4 O16 73.5(8)
Ti1 O6 Ti4 O36 171.3(8)
Ti1 O6 Ti4 O54 -94.8(8)
Ti1 O6 Ti4 Ti10 33.6(9)
Ti3 O8 Ti5 O2 -67.4(5)
Ti3 O8 Ti5 O13 -164.1(5)
Ti3 O8 Ti5 O57 26.0(5)
Ti3 O8 Ti5 O65 110.0(5)
Ti3 O8 Ti5 O66 112.6(9)
Ti3 O8 Ti5 Ti8 -170.9(6)
Ti5 O2 Ti6 O9 160.5(5)
Ti5 O2 Ti6 O14 75.7(6)
Ti5 O2 Ti6 O59 -106.5(6)
Ti5 O2 Ti6 O67 -20.0(6)
Ti5 O2 Ti6 O69 -29.2(17)
Ti5 O2 Ti6 Ti9 115.6(5)
Ti6 O2 Ti5 O8 -160.3(5)
Ti6 O2 Ti5 O13 -75.3(6)
Ti6 O2 Ti5 O57 107.0(6)
Ti6 O2 Ti5 O65 32.8(18)
Ti6 O2 Ti5 O66 19.7(6)
Ti6 O2 Ti5 Ti8 -115.2(5)
Ti7 O12 Ti8 O8 -95.3(3)
Ti7 O12 Ti8 O13 -170.2(3)
Ti7 O12 Ti8 O19 107.0(3)
Ti7 O12 Ti8 O39 8.8(3)
Ti7 O12 Ti8 O64 -38.6(9)
Ti7 O12 Ti8 Ti5 -130.7(2)
Ti7 O12 Ti8 Ti12 148.88(19)
Ti8 O8 Ti5 O2 103.6(3)
Ti8 O8 Ti5 O13 6.8(3)
Ti8 O8 Ti5 O57 -163.1(3)
Ti8 O8 Ti5 O65 -79.1(3)
Ti8 O8 Ti5 O66 -76.5(10)
Ti8 O12 Ti7 O7 87.7(3)
Ti8 O12 Ti7 O11 166.4(3)
Ti8 O12 Ti7 O18 -113.9(3)
Ti8 O12 Ti7 O39 -8.6(3)
Ti8 O12 Ti7 O61 -6.8(10)
Ti8 O12 Ti7 Ti2 125.4(2)
Ti8 O12 Ti7 Ti11 -155.0(2)
Ti8 O13 Ti5 O2 -112.3(3)
Ti8 O13 Ti5 O8 -7.1(3)
Ti8 O13 Ti5 O57 56.0(15)
Ti8 O13 Ti5 O65 78.7(3)
Ti8 O13 Ti5 O66 156.2(3)
Ti9 O9 Ti6 O2 -102.9(3)
Ti9 O9 Ti6 O14 -6.3(3)
Ti9 O9 Ti6 O59 162.7(3)
Ti9 O9 Ti6 O67 78.7(10)
Ti9 O9 Ti6 O69 79.2(3)
Ti9 O14 Ti6 O2 112.8(3)
Ti9 O14 Ti6 O9 6.6(3)
Ti9 O14 Ti6 O59 -56.7(14)
Ti9 O14 Ti6 O67 -156.3(3)
Ti9 O14 Ti6 O69 -79.2(3)
Ti9 O15 Ti10 O10 -87.6(3)
Ti9 O15 Ti10 O16 -167.2(3)
Ti9 O15 Ti10 O22 113.7(3)
Ti9 O15 Ti10 O40 8.9(3)
Ti9 O15 Ti10 O63 6.8(10)
Ti9 O15 Ti10 Ti4 -125.6(2)
Ti9 O15 Ti10 Ti14 154.2(2)
Ti10 O15 Ti9 O9 95.7(3)
Ti10 O15 Ti9 O14 170.2(3)
Ti10 O15 Ti9 O21 -106.6(3)
Ti10 O15 Ti9 O40 -9.1(3)
Ti10 O15 Ti9 O68 36.4(9)
Ti10 O15 Ti9 Ti6 130.8(2)
Ti10 O15 Ti9 Ti13 -148.35(19)
Ti11 O17 Ti14 O16 -148.2(8)
Ti11 O17 Ti14 O22 -68.8(9)
Ti11 O17 Ti14 O23 6.3(9)
Ti11 O17 Ti14 O42 105.7(9)
Ti11 O17 Ti14 Ti10 -113.2(8)
Ti11 O17 Ti14 Ti18 -25.1(9)
Ti11 O28 Ti19 O23 -9.8(6)
Ti11 O28 Ti19 O29 132.4(6)
Ti11 O28 Ti19 O32 73.0(8)
Ti11 O28 Ti19 O49 -121.4(6)
Ti11 O28 Ti19 Ti15 130.3(7)
Ti11 O28 Ti19 Ti18 23.0(7)
Ti11 O28 Ti19 Ti22 108.8(6)
Ti12 O13 Ti5 O2 89.6(9)
Ti12 O13 Ti5 O8 -165.2(9)
Ti12 O13 Ti5 O57 -102.1(16)
Ti12 O13 Ti5 O65 -79.4(9)
Ti12 O13 Ti5 O66 -1.9(9)
Ti12 O13 Ti5 Ti8 -158.1(11)
Ti12 O20 Ti13 O14 91.3(6)
Ti12 O20 Ti13 O21 20.2(9)
Ti12 O20 Ti13 O26 -51.9(6)
Ti12 O20 Ti13 O44 -159.0(6)
Ti12 O20 Ti13 Ti9 68.6(6)
Ti12 O20 Ti13 Ti17 -28.1(7)
Ti12 O25 Ti20 O26 9.8(7)
Ti12 O25 Ti20 O30 -132.5(7)
Ti12 O25 Ti20 O31 -70.4(8)
Ti12 O25 Ti20 O50 120.4(6)
Ti12 O25 Ti20 Ti16 -128.5(8)
Ti12 O25 Ti20 Ti17 -22.2(7)
Ti12 O25 Ti20 Ti22 -108.2(6)
Ti13 O14 Ti6 O2 -93.6(9)
Ti13 O14 Ti6 O9 160.1(9)
Ti13 O14 Ti6 O59 96.8(16)
Ti13 O14 Ti6 O67 -2.8(9)
Ti13 O14 Ti6 O69 74.3(9)
Ti13 O14 Ti6 Ti9 153.5(10)
Ti13 O20 Ti12 O13 -92.6(6)
Ti13 O20 Ti12 O19 -20.6(9)
Ti13 O20 Ti12 O25 51.4(6)
Ti13 O20 Ti12 O43 157.4(6)
Ti13 O20 Ti12 Ti8 -69.6(6)
Ti13 O20 Ti12 Ti16 28.0(7)
Ti13 O26 Ti20 O25 -10.5(6)
Ti13 O26 Ti20 O30 69.4(8)
Ti13 O26 Ti20 O31 131.9(6)
Ti13 O26 Ti20 O50 -121.5(6)
Ti13 O26 Ti20 Ti16 21.0(7)
Ti13 O26 Ti20 Ti17 126.7(7)
Ti13 O26 Ti20 Ti22 106.9(5)
Ti14 O17 Ti11 O11 147.4(8)
Ti14 O17 Ti11 O18 67.8(10)
Ti14 O17 Ti11 O28 -5.8(9)
Ti14 O17 Ti11 O41 -106.9(8)
Ti14 O17 Ti11 Ti7 113.2(8)
Ti14 O17 Ti11 Ti15 24.0(9)
Ti14 O23 Ti19 O28 11.0(6)
Ti14 O23 Ti19 O29 -69.1(8)
Ti14 O23 Ti19 O32 -130.5(6)
Ti14 O23 Ti19 O49 121.4(6)
Ti14 O23 Ti19 Ti15 -19.6(7)
Ti14 O23 Ti19 Ti18 -126.2(7)
Ti14 O23 Ti19 Ti22 -106.6(6)
Ti15 O24 Ti16 O19 102.6(7)
Ti15 O24 Ti16 O25 26.0(12)
Ti15 O24 Ti16 O30 -42.7(7)
Ti15 O24 Ti16 O46 -149.0(6)
Ti15 O24 Ti16 Ti12 83.4(7)
Ti15 O24 Ti16 Ti20 -21.3(8)
Ti15 O28 Ti19 O23 -140.1(3)
Ti15 O28 Ti19 O29 2.1(3)
Ti15 O28 Ti19 O32 -57.3(5)
Ti15 O28 Ti19 O49 108.3(3)
Ti15 O28 Ti19 Ti18 -107.3(2)
Ti15 O28 Ti19 Ti22 -21.5(3)
Ti16 O24 Ti15 O18 -102.9(7)
Ti16 O24 Ti15 O28 -28.5(11)
Ti16 O24 Ti15 O29 41.1(7)
Ti16 O24 Ti15 O45 147.6(6)
Ti16 O24 Ti15 Ti11 -82.3(7)
Ti16 O24 Ti15 Ti19 19.2(8)
Ti16 O25 Ti20 O26 138.3(3)
Ti16 O25 Ti20 O30 -4.0(3)
Ti16 O25 Ti20 O31 58.1(6)
Ti16 O25 Ti20 O50 -111.1(4)
Ti16 O25 Ti20 Ti17 106.2(2)
Ti16 O25 Ti20 Ti22 20.2(3)
Ti17 O26 Ti20 O25 -137.3(3)
Ti17 O26 Ti20 O30 -57.3(6)
Ti17 O26 Ti20 O31 5.2(3)
Ti17 O26 Ti20 O50 111.8(4)
Ti17 O26 Ti20 Ti16 -105.7(2)
Ti17 O26 Ti20 Ti22 -19.8(3)
Ti17 O27 Ti18 O22 103.8(6)
Ti17 O27 Ti18 O23 29.0(11)
Ti17 O27 Ti18 O32 -42.3(7)
Ti17 O27 Ti18 O48 -147.9(6)
Ti17 O27 Ti18 Ti14 83.9(7)
Ti17 O27 Ti18 Ti19 -19.5(8)
Ti18 O23 Ti19 O28 137.2(3)
Ti18 O23 Ti19 O29 57.1(5)
Ti18 O23 Ti19 O32 -4.3(3)
Ti18 O23 Ti19 O49 -112.4(3)
Ti18 O23 Ti19 Ti15 106.6(2)
Ti18 O23 Ti19 Ti22 19.6(3)
Ti18 O27 Ti17 O21 -101.1(6)
Ti18 O27 Ti17 O26 -24.8(12)
Ti18 O27 Ti17 O31 43.4(7)
Ti18 O27 Ti17 O47 150.4(6)
Ti18 O27 Ti17 Ti13 -82.4(7)
Ti18 O27 Ti17 Ti20 21.4(8)
Ti21 O9 Ti6 O2 66.4(5)
Ti21 O9 Ti6 O14 163.0(5)
Ti21 O9 Ti6 O59 -28.0(5)
Ti21 O9 Ti6 O67 -112.0(9)
Ti21 O9 Ti6 O69 -111.5(4)
Ti21 O9 Ti6 Ti9 169.3(6)
I1AA I2AA I6 I3 10.2(3)
I1AA I2AA I6 I4 -147.4(15)
I1AA I2AA I6 I7 174.0(5)
I2 I2AA I6 I1AA -41.1(8)
I2 I2AA I6 I3 -30.8(9)
I2 I2AA I6 I4 172(2)
I2 I2AA I6 I7 132.9(8)
I2 I3 I6 I1AA 86.8(16)
I2 I3 I6 I2AA 17.8(5)
I2 I3 I6 I4 28.1(5)
I2 I3 I6 I7 -129.7(11)
I2 I4 I6 I1AA -37.3(4)
I2 I4 I6 I2AA -5.0(13)
I2 I4 I6 I3 -28.0(6)
I2 I4 I6 I7 142.1(5)
I3 I4 I6 I1AA -9.3(3)
I3 I4 I6 I2AA 23.0(15)
I3 I4 I6 I7 170.1(6)
I3AA I2AA I6 I1AA -173.4(4)
I3AA I2AA I6 I3 -163.2(4)
I3AA I2AA I6 I4 39.1(13)
I3AA I2AA I6 I7 0.6(7)
I4 I3 I6 I1AA 58.8(17)
I4 I3 I6 I2AA -10.3(7)
I4 I3 I6 I7 -157.7(13)
I4AA I4 I6 I1AA 168.7(8)
I4AA I4 I6 I2AA -159(2)
I4AA I4 I6 I3 177.9(8)
I4AA I4 I6 I7 -11.9(10)
